data_4341432
loop_
_publ_author_name
'Dong, Xi-Yan'
'Hu, Xiao-Peng'
'Yao, Hong-Chang'
'Zang, Shuang-Quan'
'Hou, Hong-Wei'
'Mak, Thomas C.W.'

_publ_section_title
;
 Alkaline Earth Metal (Mg, Sr, Ba)--Organic Frameworks Based on
 2,2&#x2032;,6,6&#x2032;-Tetracarboxybiphenyl for Proton Conduction
;
_journal_name_full 'Inorganic Chemistry'
_journal_page_first 141103102542005
_journal_paper_doi 10.1021/ic5017593
_journal_year 2014
_chemical_formula_sum 'C96 H98 Ba12 O79'
_chemical_formula_weight 4163.82
_chemical_name_systematic
; 
 ? 
;
_space_group_IT_number 14
_symmetry_cell_setting monoclinic
_symmetry_space_group_name_Hall '-P 2ybc'
_symmetry_space_group_name_H-M 'P 1 21/c 1'
_atom_sites_solution_hydrogens geom
_atom_sites_solution_primary direct
_atom_sites_solution_secondary difmap
_audit_creation_method SHELXL-97
_cell_angle_alpha 90.00
_cell_angle_beta 104.444(2)
_cell_angle_gamma 90.00
_cell_formula_units_Z 2
_cell_length_a 19.4778(17)
_cell_length_b 13.9542(13)
_cell_length_c 23.761(2)
_cell_measurement_temperature 293(2)
_cell_volume 6254.0(10)
_computing_structure_refinement 'SHELXL-97 (Sheldrick, 1997)'
_computing_structure_solution 'SHELXS-97 (Sheldrick, 1990)'
_diffrn_ambient_temperature 293(2)
_diffrn_measured_fraction_theta_full 1.000
_diffrn_measured_fraction_theta_max 1.000
_diffrn_radiation_monochromator graphite
_diffrn_radiation_source 'fine-focus sealed tube'
_diffrn_radiation_type MoK\a
_diffrn_radiation_wavelength 0.71073
_diffrn_reflns_av_R_equivalents 0.0440
_diffrn_reflns_av_sigmaI/netI 0.0453
_diffrn_reflns_limit_h_max 22
_diffrn_reflns_limit_h_min -23
_diffrn_reflns_limit_k_max 16
_diffrn_reflns_limit_k_min -13
_diffrn_reflns_limit_l_max 23
_diffrn_reflns_limit_l_min -28
_diffrn_reflns_number 33405
_diffrn_reflns_theta_full 25.00
_diffrn_reflns_theta_max 25.00
_diffrn_reflns_theta_min 1.08
_exptl_absorpt_coefficient_mu 3.823
_exptl_absorpt_correction_T_max 0.5462
_exptl_absorpt_correction_T_min 0.5152
_exptl_absorpt_correction_type multi-scan
_exptl_absorpt_process_details SADABS
_exptl_crystal_density_diffrn 2.211
_exptl_crystal_density_method 'not measured'
_exptl_crystal_F_000 3956
_exptl_crystal_size_max 0.20
_exptl_crystal_size_mid 0.18
_exptl_crystal_size_min 0.18
_refine_diff_density_max 2.404
_refine_diff_density_min -0.879
_refine_diff_density_rms 0.148
_refine_ls_extinction_method none
_refine_ls_goodness_of_fit_ref 1.027
_refine_ls_hydrogen_treatment mixed
_refine_ls_matrix_type full
_refine_ls_number_parameters 856
_refine_ls_number_reflns 11018
_refine_ls_number_restraints 9
_refine_ls_restrained_S_all 1.027
_refine_ls_R_factor_all 0.0449
_refine_ls_R_factor_gt 0.0328
_refine_ls_shift/su_max 0.005
_refine_ls_shift/su_mean 0.000
_refine_ls_structure_factor_coef Fsqd
_refine_ls_weighting_details 'calc w=1/[\s^2^(Fo^2^)+(0.0600P)^2^+0.0000P] where P=(Fo^2^+2Fc^2^)/3'
_refine_ls_weighting_scheme calc
_refine_ls_wR_factor_gt 0.0959
_refine_ls_wR_factor_ref 0.1025
_reflns_number_gt 8724
_reflns_number_total 11018
_reflns_threshold_expression >2sigma(I)
_cod_data_source_file ic5017593_si_002.cif
_cod_data_source_block Ba-BPTC
_cod_original_cell_volume 6253.9(10)
_cod_original_sg_symbol_H-M 'P 21/c'
_cod_database_code 4341432

loop_
_symmetry_equiv_pos_as_xyz
'x, y, z'
'-x, y+1/2, -z+1/2'
'-x, -y, -z'
'x, -y-1/2, z-1/2'

loop_
_atom_site_label
_atom_site_type_symbol
_atom_site_fract_x
_atom_site_fract_y
_atom_site_fract_z
_atom_site_U_iso_or_equiv
_atom_site_adp_type
_atom_site_occupancy
_atom_site_symmetry_multiplicity
_atom_site_calc_flag
_atom_site_refinement_flags
Ba3 Ba 0.682366(19) 0.75179(3) 0.270333(19) 0.03228(12) Uani 1 1 d .
Ba4 Ba -0.164102(18) 0.92812(3) 0.194079(15) 0.02109(10) Uani 1 1 d .
Ba1 Ba 0.680114(19) 0.43885(3) 0.315129(16) 0.02485(10) Uani 1 1 d .
Ba2 Ba 0.468468(18) 0.44796(3) 0.361888(15) 0.02119(10) Uani 1 1 d .
Ba5 Ba 0.15623(2) 0.67145(3) 0.186577(18) 0.03147(12) Uani 1 1 d .
Ba6 Ba -0.022102(17) 0.44319(3) 0.373396(14) 0.01782(10) Uani 1 1 d .
C1 C 0.7471(3) 0.4259(4) 0.5145(2) 0.0151(12) Uani 1 1 d .
C2 C 0.6872(3) 0.3682(4) 0.4955(2) 0.0186(12) Uani 1 1 d .
C3 C 0.6894(3) 0.2730(5) 0.5104(3) 0.0283(15) Uani 1 1 d .
H3 H 0.6483 0.2362 0.5000 0.034 Uiso 1 1 calc R
C4 C 0.7522(4) 0.2313(5) 0.5410(3) 0.0377(17) Uani 1 1 d .
H4 H 0.7537 0.1667 0.5507 0.045 Uiso 1 1 calc R
C5 C 0.8123(3) 0.2865(5) 0.5568(3) 0.0310(15) Uani 1 1 d .
H5 H 0.8552 0.2577 0.5749 0.037 Uiso 1 1 calc R
C6 C 0.8102(3) 0.3828(4) 0.5463(2) 0.0187(12) Uani 1 1 d D
C7 C 0.7480(3) 0.5317(4) 0.5042(2) 0.0141(12) Uani 1 1 d .
C8 C 0.7891(3) 0.5717(4) 0.4696(2) 0.0170(12) Uani 1 1 d .
C9 C 0.7972(3) 0.6696(4) 0.4676(3) 0.0246(14) Uani 1 1 d .
H9 H 0.8261 0.6953 0.4455 0.029 Uiso 1 1 calc R
C10 C 0.7631(3) 0.7303(5) 0.4978(3) 0.0307(15) Uani 1 1 d .
H10 H 0.7684 0.7963 0.4955 0.037 Uiso 1 1 calc R
C11 C 0.7218(3) 0.6931(4) 0.5309(3) 0.0266(14) Uani 1 1 d .
H11 H 0.6985 0.7338 0.5510 0.032 Uiso 1 1 calc R
C12 C 0.7143(3) 0.5949(4) 0.5347(2) 0.0169(12) Uani 1 1 d .
C13 C 0.6195(3) 0.4000(4) 0.4528(2) 0.0213(13) Uani 1 1 d .
C14 C 0.8775(3) 0.4400(4) 0.5704(2) 0.0196(13) Uani 1 1 d D
C15 C 0.8250(3) 0.5089(4) 0.4352(2) 0.0189(13) Uani 1 1 d .
C16 C 0.6707(3) 0.5587(4) 0.5745(3) 0.0220(13) Uani 1 1 d .
C17 C 0.4154(3) 0.6262(4) 0.1986(2) 0.0192(13) Uani 1 1 d .
C18 C 0.4819(3) 0.5875(4) 0.1986(2) 0.0229(14) Uani 1 1 d .
C19 C 0.4959(3) 0.5549(5) 0.1471(3) 0.0305(16) Uani 1 1 d .
H19 H 0.5406 0.5306 0.1477 0.037 Uiso 1 1 calc R
C20 C 0.4446(4) 0.5581(5) 0.0955(3) 0.0383(18) Uani 1 1 d .
H20 H 0.4539 0.5350 0.0614 0.046 Uiso 1 1 calc R
C21 C 0.3788(3) 0.5963(5) 0.0951(3) 0.0322(16) Uani 1 1 d .
H21 H 0.3439 0.5980 0.0604 0.039 Uiso 1 1 calc R
C22 C 0.3636(3) 0.6319(4) 0.1449(2) 0.0227(13) Uani 1 1 d .
C23 C 0.4016(3) 0.6639(4) 0.2535(2) 0.0169(12) Uani 1 1 d .
C24 C 0.4360(3) 0.7474(4) 0.2774(3) 0.0206(13) Uani 1 1 d .
C25 C 0.4272(3) 0.7811(5) 0.3306(3) 0.0278(14) Uani 1 1 d .
H25 H 0.4523 0.8346 0.3479 0.033 Uiso 1 1 calc R
C26 C 0.3819(4) 0.7357(5) 0.3572(3) 0.0319(16) Uani 1 1 d .
H26 H 0.3763 0.7587 0.3925 0.038 Uiso 1 1 calc R
C27 C 0.3446(3) 0.6568(4) 0.3328(3) 0.0241(14) Uani 1 1 d .
H27 H 0.3120 0.6288 0.3504 0.029 Uiso 1 1 calc R
C28 C 0.3553(3) 0.6176(4) 0.2810(2) 0.0174(12) Uani 1 1 d .
C29 C 0.5416(3) 0.5796(4) 0.2530(3) 0.0222(13) Uani 1 1 d .
C30 C 0.2918(3) 0.6747(5) 0.1413(3) 0.0248(14) Uani 1 1 d .
C31 C 0.4819(3) 0.8022(4) 0.2463(3) 0.0234(14) Uani 1 1 d .
C32 C 0.3167(3) 0.5268(4) 0.2579(2) 0.0186(13) Uani 1 1 d .
C33 C -0.1080(3) 0.6057(4) 0.1981(2) 0.0171(12) Uani 1 1 d .
C34 C -0.1765(3) 0.6120(4) 0.1598(3) 0.0230(13) Uani 1 1 d .
C35 C -0.1909(3) 0.5609(5) 0.1078(3) 0.0317(16) Uani 1 1 d .
H35 H -0.2363 0.5627 0.0833 0.038 Uiso 1 1 calc R
C36 C -0.1389(4) 0.5072(5) 0.0919(3) 0.0327(16) Uani 1 1 d .
H36 H -0.1485 0.4764 0.0561 0.039 Uiso 1 1 calc R
C37 C -0.0718(3) 0.4998(5) 0.1301(3) 0.0273(14) Uani 1 1 d .
H37 H -0.0370 0.4633 0.1197 0.033 Uiso 1 1 calc R
C38 C -0.0567(3) 0.5457(4) 0.1828(2) 0.0180(12) Uani 1 1 d D
C39 C -0.0865(3) 0.6620(4) 0.2526(2) 0.0166(12) Uani 1 1 d .
C40 C -0.0353(3) 0.7346(4) 0.2560(2) 0.0168(12) Uani 1 1 d .
C41 C -0.0057(3) 0.7793(4) 0.3088(3) 0.0238(14) Uani 1 1 d .
H41 H 0.0305 0.8238 0.3114 0.029 Uiso 1 1 calc R
C42 C -0.0297(3) 0.7582(4) 0.3572(3) 0.0258(14) Uani 1 1 d .
H42 H -0.0095 0.7880 0.3924 0.031 Uiso 1 1 calc R
C43 C -0.0837(3) 0.6928(4) 0.3532(2) 0.0250(14) Uani 1 1 d .
H43 H -0.1016 0.6812 0.3854 0.030 Uiso 1 1 calc R
C44 C -0.1121(3) 0.6435(4) 0.3009(2) 0.0190(13) Uani 1 1 d D
C45 C -0.2343(3) 0.6736(5) 0.1727(3) 0.0272(15) Uani 1 1 d .
C46 C 0.0148(3) 0.5247(4) 0.2247(2) 0.0189(13) Uani 1 1 d D
C47 C -0.0158(3) 0.7719(4) 0.2024(2) 0.0207(13) Uani 1 1 d .
C48 C -0.1687(3) 0.5673(4) 0.2988(2) 0.0228(14) Uani 1 1 d D
O1 O 0.6241(2) 0.4563(3) 0.41238(17) 0.0274(10) Uani 1 1 d .
O2 O 0.5621(2) 0.3657(3) 0.45854(19) 0.0366(11) Uani 1 1 d .
O3 O 0.9347(2) 0.4085(3) 0.56281(18) 0.0310(11) Uani 1 1 d .
O4 O 0.8744(2) 0.5138(3) 0.59927(17) 0.0259(10) Uani 1 1 d .
O5 O 0.8881(2) 0.5266(3) 0.43412(16) 0.0232(9) Uani 1 1 d .
O6 O 0.7899(2) 0.4386(3) 0.40797(17) 0.0240(10) Uani 1 1 d .
O7 O 0.6069(2) 0.5436(4) 0.55418(19) 0.0431(13) Uani 1 1 d .
O8 O 0.7015(2) 0.5496(4) 0.62820(18) 0.0368(12) Uani 1 1 d .
O9 O 0.5282(2) 0.5667(3) 0.30113(18) 0.0301(11) Uani 1 1 d .
O10 O 0.6037(2) 0.5851(3) 0.24569(18) 0.0312(11) Uani 1 1 d .
O11 O 0.2398(2) 0.6304(4) 0.1111(2) 0.0427(13) Uani 1 1 d .
O12 O 0.2864(2) 0.7490(3) 0.1693(2) 0.0325(11) Uani 1 1 d .
O13 O 0.4515(2) 0.8538(4) 0.2048(2) 0.0429(13) Uani 1 1 d .
O14 O 0.5470(2) 0.7945(4) 0.2636(3) 0.0552(15) Uani 1 1 d .
O15 O 0.3507(2) 0.4519(3) 0.25847(18) 0.0263(10) Uani 1 1 d .
O16 O 0.2489(2) 0.5330(3) 0.24016(18) 0.0292(10) Uani 1 1 d .
O17 O -0.2191(2) 0.7523(3) 0.19703(19) 0.0287(10) Uani 1 1 d .
O18 O -0.2961(2) 0.6403(4) 0.1573(3) 0.0525(14) Uani 1 1 d .
O19 O 0.0687(2) 0.5230(3) 0.20409(17) 0.0286(10) Uani 1 1 d .
O20 O 0.0176(2) 0.5054(3) 0.27630(17) 0.0295(10) Uani 1 1 d .
O21 O 0.0483(2) 0.7761(3) 0.20242(18) 0.0309(11) Uani 1 1 d .
O22 O -0.0650(2) 0.8034(3) 0.16211(16) 0.0254(10) Uani 1 1 d .
O23 O -0.1514(2) 0.4820(3) 0.29660(17) 0.0271(10) Uani 1 1 d .
O24 O -0.2297(2) 0.5963(3) 0.3003(2) 0.0364(12) Uani 1 1 d .
O1W O 0.6868(3) 0.4458(4) 0.1884(2) 0.0544(15) Uani 1 1 d .
H1WB H 0.7129 0.4090 0.1893 0.065 Uiso 1 1 d R
H1WA H 0.6924 0.5113 0.1780 0.082 Uiso 1 1 d R
O2W O 0.4115(3) 0.2594(4) 0.3536(3) 0.0606(16) Uani 1 1 d .
H2WA H 0.3873 0.2506 0.3784 0.073 Uiso 1 1 d R
H2WB H 0.4442 0.2176 0.3587 0.073 Uiso 1 1 d R
O3W O 0.5115(2) 0.5968(4) 0.44806(19) 0.0386(12) Uani 1 1 d .
H3WA H 0.5565 0.5996 0.4582 0.058 Uiso 1 1 d R
H3WB H 0.4958 0.5840 0.4776 0.058 Uiso 1 1 d R
O4W O 0.6478(3) 0.6499(4) 0.3699(2) 0.0674(18) Uani 1 1 d .
H4WA H 0.6839 0.6184 0.3881 0.101 Uiso 1 1 d R
H4WB H 0.6135 0.6117 0.3572 0.101 Uiso 1 1 d R
O5W O 0.6506(4) 0.8587(6) 0.3665(4) 0.117(3) Uani 1 1 d .
H5WA H 0.6738 0.8350 0.3985 0.176 Uiso 1 1 d R
H5WB H 0.6625 0.9169 0.3644 0.176 Uiso 1 1 d R
O6W O 0.8052(3) 0.8642(4) 0.3116(2) 0.0513(14) Uani 1 1 d .
H6WA H 0.8391 0.8314 0.3321 0.062 Uiso 1 1 d R
H6WB H 0.7970 0.9119 0.3312 0.062 Uiso 1 1 d R
O7W O 0.1466(3) 0.6396(3) 0.30570(18) 0.0407(12) Uani 1 1 d .
H7WA H 0.1747 0.6629 0.3267 0.049 Uiso 1 1 d R
H7WB H 0.1066 0.6563 0.3108 0.049 Uiso 1 1 d R
O8W O 0.0750(3) 0.6029(5) 0.0778(3) 0.0726(18) Uani 1 1 d .
H8WB H 0.0954 0.5544 0.0677 0.109 Uiso 1 1 d R
H8WA H 0.0340 0.5870 0.0810 0.109 Uiso 1 1 d R
O9W O 0.1176(2) 0.8033(3) 0.09732(19) 0.0330(11) Uani 1 1 d .
H9WB H 0.1462 0.8504 0.1038 0.050 Uiso 1 1 d R
H9WC H 0.1193 0.7765 0.0655 0.050 Uiso 1 1 d R
O10W O 0.1995(3) 0.8195(4) 0.2713(3) 0.087(2) Uani 1 1 d .
H10A H 0.2007 0.8791 0.2522 0.131 Uiso 1 1 d R
H10B H 0.2135 0.7829 0.3005 0.131 Uiso 1 1 d R
O11W O 0.0187(2) 0.3722(3) 0.48700(17) 0.0316(11) Uani 1 1 d .
H11A H -0.0165 0.3739 0.5021 0.047 Uiso 1 1 d R
H11B H 0.0520 0.4066 0.5070 0.047 Uiso 1 1 d R
O12W O 0.6018(4) 0.4343(6) 0.0680(3) 0.027(2) Uani 0.50 1 d PU
H12A H 0.6268 0.4380 0.1027 0.032 Uiso 0.50 1 d PR
H12B H 0.5845 0.3883 0.0634 0.040 Uiso 0.50 1 d PR
O13W O 0.6292(7) 0.5944(9) 0.0201(5) 0.099(6) Uani 0.50 1 d P
H13A H 0.6407 0.5656 0.0526 0.119 Uiso 0.50 1 d PR
H13B H 0.5843 0.5963 0.0082 0.149 Uiso 0.50 1 d PR
O14W O 0.9450(3) 0.6953(4) 0.0456(3) 0.0638(16) Uani 1 1 d .
H14A H 0.9114 0.6835 0.0616 0.077 Uiso 1 1 d R
H14B H 0.9443 0.7543 0.0366 0.096 Uiso 1 1 d R
O15W O 0.5002(6) 0.2044(7) 0.5058(4) 0.056(3) Uani 0.50 1 d P
H15B H 0.4944 0.2478 0.4799 0.067 Uiso 0.50 1 d PR
H15A H 0.5239 0.2216 0.5322 0.084 Uiso 0.50 1 d PR
O16W O 0.2416(4) 0.4624(5) 0.0587(3) 0.103(3) Uani 1 1 d .
H16B H 0.2408 0.5158 0.0757 0.124 Uiso 1 1 d R
H16A H 0.2709 0.4654 0.0375 0.155 Uiso 1 1 d R
O17W O 0.1103(4) 0.4079(5) 0.0598(3) 0.100(2) Uani 1 1 d .
H17A H 0.0943 0.3773 0.0287 0.150 Uiso 1 1 d R
H17B H 0.1541 0.4046 0.0602 0.150 Uiso 1 1 d R

loop_
_atom_site_aniso_label
_atom_site_aniso_U_11
_atom_site_aniso_U_22
_atom_site_aniso_U_33
_atom_site_aniso_U_23
_atom_site_aniso_U_13
_atom_site_aniso_U_12
Ba3 0.0170(2) 0.0271(2) 0.0535(3) 0.01075(19) 0.01022(17) 0.00279(17)
Ba4 0.01680(18) 0.0218(2) 0.0254(2) -0.00150(15) 0.00657(14) -0.00166(15)
Ba1 0.0204(2) 0.0243(2) 0.0277(2) 0.00327(16) 0.00200(15) -0.00096(16)
Ba2 0.01686(18) 0.0272(2) 0.02001(19) 0.00214(15) 0.00553(14) -0.00037(15)
Ba5 0.0241(2) 0.0294(2) 0.0428(2) 0.01421(18) 0.01198(17) 0.00831(17)
Ba6 0.01454(18) 0.0207(2) 0.01858(18) -0.00309(14) 0.00486(14) -0.00020(14)
C1 0.016(3) 0.020(3) 0.012(3) -0.002(2) 0.008(2) -0.001(2)
C2 0.022(3) 0.019(3) 0.016(3) 0.001(2) 0.006(2) -0.001(3)
C3 0.022(3) 0.026(4) 0.036(4) -0.003(3) 0.005(3) -0.007(3)
C4 0.037(4) 0.015(3) 0.052(4) 0.000(3) -0.005(3) -0.003(3)
C5 0.022(3) 0.028(4) 0.037(4) 0.002(3) -0.002(3) 0.005(3)
C6 0.018(3) 0.018(3) 0.019(3) 0.001(2) 0.003(2) 0.005(3)
C7 0.010(3) 0.014(3) 0.016(3) 0.000(2) 0.000(2) 0.002(2)
C8 0.011(3) 0.022(3) 0.017(3) -0.001(2) 0.003(2) 0.002(2)
C9 0.029(3) 0.020(3) 0.028(3) 0.007(3) 0.014(3) -0.003(3)
C10 0.040(4) 0.016(3) 0.039(4) 0.003(3) 0.015(3) 0.001(3)
C11 0.029(3) 0.023(3) 0.034(4) -0.002(3) 0.019(3) 0.003(3)
C12 0.013(3) 0.019(3) 0.018(3) -0.003(2) 0.005(2) 0.003(2)
C13 0.020(3) 0.021(3) 0.023(3) -0.005(3) 0.005(2) -0.002(3)
C14 0.021(3) 0.021(3) 0.015(3) 0.005(2) 0.000(2) 0.000(3)
C15 0.020(3) 0.024(3) 0.014(3) 0.001(2) 0.005(2) 0.000(3)
C16 0.025(3) 0.017(3) 0.027(3) -0.005(3) 0.011(3) 0.000(3)
C17 0.020(3) 0.011(3) 0.027(3) 0.002(2) 0.005(2) -0.002(2)
C18 0.019(3) 0.026(3) 0.023(3) 0.005(3) 0.004(2) 0.001(3)
C19 0.027(4) 0.037(4) 0.032(4) 0.000(3) 0.015(3) 0.008(3)
C20 0.042(4) 0.049(5) 0.027(4) -0.005(3) 0.015(3) 0.000(4)
C21 0.028(4) 0.047(4) 0.019(3) -0.002(3) 0.002(3) 0.000(3)
C22 0.021(3) 0.025(3) 0.019(3) 0.004(3) 0.002(2) -0.003(3)
C23 0.010(3) 0.022(3) 0.019(3) 0.003(2) 0.002(2) 0.003(2)
C24 0.010(3) 0.018(3) 0.032(3) 0.006(3) 0.002(2) 0.004(2)
C25 0.032(4) 0.018(3) 0.034(4) -0.003(3) 0.010(3) -0.004(3)
C26 0.045(4) 0.031(4) 0.026(3) 0.000(3) 0.020(3) -0.001(3)
C27 0.028(3) 0.020(3) 0.027(3) 0.005(3) 0.011(3) 0.002(3)
C28 0.012(3) 0.020(3) 0.021(3) 0.006(2) 0.004(2) 0.002(2)
C29 0.019(3) 0.017(3) 0.031(4) 0.006(3) 0.007(3) 0.004(3)
C30 0.021(3) 0.026(4) 0.025(3) 0.007(3) 0.001(3) 0.005(3)
C31 0.016(3) 0.019(3) 0.036(4) 0.001(3) 0.009(3) 0.000(3)
C32 0.020(3) 0.023(3) 0.015(3) 0.004(2) 0.008(2) 0.001(3)
C33 0.015(3) 0.016(3) 0.019(3) 0.004(2) 0.002(2) -0.002(2)
C34 0.021(3) 0.016(3) 0.029(3) 0.000(3) 0.002(3) -0.004(3)
C35 0.026(4) 0.030(4) 0.032(4) -0.001(3) -0.007(3) -0.005(3)
C36 0.042(4) 0.029(4) 0.022(3) -0.006(3) -0.002(3) -0.004(3)
C37 0.030(4) 0.023(4) 0.026(3) 0.002(3) 0.003(3) 0.001(3)
C38 0.018(3) 0.015(3) 0.022(3) 0.002(2) 0.006(2) -0.001(2)
C39 0.012(3) 0.015(3) 0.022(3) 0.003(2) 0.003(2) 0.004(2)
C40 0.014(3) 0.017(3) 0.020(3) 0.004(2) 0.006(2) 0.001(2)
C41 0.021(3) 0.018(3) 0.031(3) 0.002(3) 0.004(3) -0.003(3)
C42 0.031(3) 0.021(3) 0.025(3) -0.004(3) 0.007(3) -0.005(3)
C43 0.031(3) 0.026(4) 0.020(3) 0.004(3) 0.010(3) 0.002(3)
C44 0.015(3) 0.018(3) 0.025(3) 0.007(3) 0.008(2) 0.005(3)
C45 0.024(3) 0.022(4) 0.034(4) 0.012(3) 0.004(3) 0.003(3)
C46 0.020(3) 0.015(3) 0.021(3) 0.002(2) 0.004(2) 0.002(3)
C47 0.024(3) 0.013(3) 0.029(3) -0.003(3) 0.015(3) 0.001(3)
C48 0.019(3) 0.034(4) 0.015(3) 0.005(3) 0.003(2) -0.008(3)
O1 0.019(2) 0.039(3) 0.023(2) 0.004(2) 0.0037(17) -0.001(2)
O2 0.020(2) 0.045(3) 0.042(3) 0.013(2) 0.002(2) -0.005(2)
O3 0.014(2) 0.039(3) 0.040(3) -0.009(2) 0.0064(18) 0.001(2)
O4 0.020(2) 0.028(3) 0.028(2) -0.010(2) 0.0030(18) -0.0032(19)
O5 0.019(2) 0.029(2) 0.025(2) -0.0031(18) 0.0123(17) -0.0039(19)
O6 0.023(2) 0.027(3) 0.023(2) -0.0075(18) 0.0097(18) -0.0050(19)
O7 0.018(2) 0.082(4) 0.030(3) 0.002(2) 0.007(2) -0.005(2)
O8 0.036(3) 0.054(3) 0.019(2) 0.006(2) 0.004(2) -0.010(2)
O9 0.021(2) 0.041(3) 0.026(2) 0.011(2) 0.0030(18) -0.001(2)
O10 0.015(2) 0.040(3) 0.040(3) 0.007(2) 0.0103(19) 0.005(2)
O11 0.023(2) 0.056(4) 0.044(3) -0.016(3) -0.001(2) -0.003(2)
O12 0.023(2) 0.022(3) 0.049(3) 0.001(2) 0.003(2) 0.002(2)
O13 0.027(3) 0.048(3) 0.055(3) 0.025(3) 0.012(2) -0.002(2)
O14 0.018(3) 0.053(4) 0.097(4) 0.029(3) 0.018(3) 0.003(2)
O15 0.024(2) 0.019(2) 0.034(2) -0.0021(19) 0.0048(19) 0.0029(19)
O16 0.016(2) 0.027(3) 0.041(3) 0.004(2) -0.0004(19) -0.0013(19)
O17 0.023(2) 0.023(3) 0.041(3) 0.001(2) 0.0086(19) 0.0014(19)
O18 0.019(3) 0.039(3) 0.096(4) -0.008(3) 0.008(3) -0.001(2)
O19 0.019(2) 0.040(3) 0.029(2) 0.005(2) 0.0098(18) 0.003(2)
O20 0.021(2) 0.044(3) 0.023(2) 0.013(2) 0.0069(18) 0.011(2)
O21 0.018(2) 0.040(3) 0.039(3) 0.010(2) 0.0164(19) 0.004(2)
O22 0.023(2) 0.028(3) 0.024(2) 0.0096(19) 0.0054(18) 0.0032(19)
O23 0.032(2) 0.018(2) 0.031(2) 0.0024(19) 0.0072(19) -0.001(2)
O24 0.013(2) 0.031(3) 0.067(3) 0.017(2) 0.014(2) 0.003(2)
O1W 0.051(3) 0.036(3) 0.079(4) -0.003(3) 0.023(3) 0.001(3)
O2W 0.056(4) 0.040(3) 0.093(4) -0.010(3) 0.032(3) -0.008(3)
O3W 0.029(3) 0.054(3) 0.035(3) 0.000(2) 0.011(2) -0.003(2)
O4W 0.055(4) 0.072(4) 0.059(4) 0.020(3) -0.016(3) -0.028(3)
O5W 0.114(6) 0.085(6) 0.123(6) -0.040(5) -0.027(5) 0.016(5)
O6W 0.040(3) 0.037(3) 0.067(4) 0.005(3) -0.006(3) 0.005(3)
O7W 0.046(3) 0.038(3) 0.037(3) -0.003(2) 0.009(2) -0.001(2)
O8W 0.045(3) 0.075(5) 0.092(5) -0.026(4) 0.006(3) -0.001(3)
O9W 0.029(2) 0.026(3) 0.044(3) 0.005(2) 0.010(2) -0.001(2)
O10W 0.089(5) 0.043(4) 0.097(5) 0.001(3) -0.039(4) 0.010(4)
O11W 0.023(2) 0.044(3) 0.027(2) -0.010(2) 0.0051(18) -0.004(2)
O12W 0.028(2) 0.027(2) 0.026(2) 0.0007(10) 0.0066(11) 0.0001(10)
O13W 0.111(11) 0.050(8) 0.088(9) 0.024(7) -0.066(8) -0.060(8)
O14W 0.057(4) 0.046(4) 0.088(4) 0.021(3) 0.018(3) -0.003(3)
O15W 0.075(8) 0.036(6) 0.043(6) 0.019(5) -0.012(5) -0.016(6)
O16W 0.098(6) 0.068(5) 0.134(6) -0.042(5) 0.010(5) -0.017(4)
O17W 0.118(6) 0.078(5) 0.117(6) -0.020(5) 0.054(5) -0.014(5)

loop_
_atom_type_symbol
_atom_type_description
_atom_type_scat_dispersion_real
_atom_type_scat_dispersion_imag
_atom_type_scat_source
C C 0.0033 0.0016 'International Tables Vol C Tables 4.2.6.8 and 6.1.1.4'
H H 0.0000 0.0000 'International Tables Vol C Tables 4.2.6.8 and 6.1.1.4'
O O 0.0106 0.0060 'International Tables Vol C Tables 4.2.6.8 and 6.1.1.4'
Ba Ba -0.3244 2.2819 'International Tables Vol C Tables 4.2.6.8 and 6.1.1.4'

loop_
_geom_angle_atom_site_label_1
_geom_angle_atom_site_label_2
_geom_angle_atom_site_label_3
_geom_angle
_geom_angle_site_symmetry_1
_geom_angle_site_symmetry_3
O14 Ba3 O24 137.30(14) . 1_655
O14 Ba3 O10 71.83(15) . .
O24 Ba3 O10 70.57(13) 1_655 .
O14 Ba3 O6W 129.48(17) . .
O24 Ba3 O6W 85.93(14) 1_655 .
O10 Ba3 O6W 156.48(14) . .
O14 Ba3 O17 139.16(15) . 1_655
O24 Ba3 O17 72.17(12) 1_655 1_655
O10 Ba3 O17 106.85(12) . 1_655
O6W Ba3 O17 64.93(14) . 1_655
O14 Ba3 O15 67.32(14) . 2_655
O24 Ba3 O15 155.05(12) 1_655 2_655
O10 Ba3 O15 132.77(12) . 2_655
O6W Ba3 O15 70.55(13) . 2_655
O17 Ba3 O15 89.84(12) 1_655 2_655
O14 Ba3 O5W 62.2(2) . .
O24 Ba3 O5W 116.15(19) 1_655 .
O10 Ba3 O5W 112.4(2) . .
O6W Ba3 O5W 76.8(2) . .
O17 Ba3 O5W 140.41(19) 1_655 .
O15 Ba3 O5W 67.42(19) 2_655 .
O14 Ba3 O4W 74.85(16) . .
O24 Ba3 O4W 70.51(16) 1_655 .
O10 Ba3 O4W 62.85(14) . .
O6W Ba3 O4W 109.21(14) . .
O17 Ba3 O4W 142.56(15) 1_655 .
O15 Ba3 O4W 124.40(15) 2_655 .
O5W Ba3 O4W 59.2(2) . .
O14 Ba3 O2W 65.76(16) . 2_655
O24 Ba3 O2W 117.53(14) 1_655 2_655
O10 Ba3 O2W 70.04(13) . 2_655
O6W Ba3 O2W 124.53(15) . 2_655
O17 Ba3 O2W 75.38(13) 1_655 2_655
O15 Ba3 O2W 72.29(13) 2_655 2_655
O5W Ba3 O2W 122.90(18) . 2_655
O4W Ba3 O2W 125.64(15) . 2_655
O14 Ba3 O18 112.95(16) . 1_655
O24 Ba3 O18 68.42(14) 1_655 1_655
O10 Ba3 O18 66.28(13) . 1_655
O6W Ba3 O18 106.41(14) . 1_655
O17 Ba3 O18 41.91(12) 1_655 1_655
O15 Ba3 O18 109.56(13) 2_655 1_655
O5W Ba3 O18 174.87(17) . 1_655
O4W Ba3 O18 122.28(16) . 1_655
O2W Ba3 O18 52.01(13) 2_655 1_655
O14 Ba3 C45 132.63(17) . 1_655
O24 Ba3 C45 62.69(14) 1_655 1_655
O10 Ba3 C45 85.27(14) . 1_655
O6W Ba3 C45 84.60(16) . 1_655
O17 Ba3 C45 21.59(13) 1_655 1_655
O15 Ba3 C45 105.55(13) 2_655 1_655
O5W Ba3 C45 161.3(2) . 1_655
O4W Ba3 C45 130.04(17) . 1_655
O2W Ba3 C45 67.57(15) 2_655 1_655
O18 Ba3 C45 22.04(13) 1_655 1_655
O14 Ba3 Ba1 99.38(12) . .
O24 Ba3 Ba1 38.16(9) 1_655 .
O10 Ba3 Ba1 36.50(9) . .
O6W Ba3 Ba1 120.96(10) . .
O17 Ba3 Ba1 101.05(8) 1_655 .
O15 Ba3 Ba1 166.70(8) 2_655 .
O5W Ba3 Ba1 107.12(18) . .
O4W Ba3 Ba1 47.99(13) . .
O2W Ba3 Ba1 102.88(10) 2_655 .
O18 Ba3 Ba1 74.89(10) 1_655 .
C45 Ba3 Ba1 83.23(11) 1_655 .
O4 Ba4 O17 119.81(13) 4_475 .
O4 Ba4 O8 84.97(13) 4_475 4_475
O17 Ba4 O8 77.65(14) . 4_475
O4 Ba4 O22 66.91(12) 4_475 .
O17 Ba4 O22 75.46(12) . .
O8 Ba4 O22 122.58(12) 4_475 .
O4 Ba4 O16 127.73(12) 4_475 2
O17 Ba4 O16 99.24(12) . 2
O8 Ba4 O16 70.08(12) 4_475 2
O22 Ba4 O16 163.59(11) . 2
O4 Ba4 O20 68.52(12) 4_475 2
O17 Ba4 O20 133.80(13) . 2
O8 Ba4 O20 145.92(14) 4_475 2
O22 Ba4 O20 66.94(12) . 2
O16 Ba4 O20 109.20(11) 2 2
O4 Ba4 O19 107.53(12) 4_475 2
O17 Ba4 O19 123.98(12) . 2
O8 Ba4 O19 137.47(13) 4_475 2
O22 Ba4 O19 99.34(11) . 2
O16 Ba4 O19 70.41(11) 2 2
O20 Ba4 O19 43.54(11) 2 2
O4 Ba4 O7W 69.12(12) 4_475 2
O17 Ba4 O7W 162.60(13) . 2
O8 Ba4 O7W 88.92(14) 4_475 2
O22 Ba4 O7W 121.59(13) . 2
O16 Ba4 O7W 65.38(12) 2 2
O20 Ba4 O7W 62.31(13) 2 2
O19 Ba4 O7W 60.47(12) 2 2
O4 Ba4 O6W 174.67(12) 4_475 1_455
O17 Ba4 O6W 63.24(13) . 1_455
O8 Ba4 O6W 100.14(13) 4_475 1_455
O22 Ba4 O6W 110.98(12) . 1_455
O16 Ba4 O6W 53.71(13) 2 1_455
O20 Ba4 O6W 106.18(12) 2 1_455
O19 Ba4 O6W 67.66(12) 2 1_455
O7W Ba4 O6W 109.23(13) 2 1_455
O4 Ba4 C46 88.71(13) 4_475 2
O17 Ba4 C46 130.38(13) . 2
O8 Ba4 C46 149.49(14) 4_475 2
O22 Ba4 C46 81.39(13) . 2
O16 Ba4 C46 90.90(13) 2 2
O20 Ba4 C46 21.67(12) 2 2
O19 Ba4 C46 22.07(12) 2 2
O7W Ba4 C46 61.04(13) 2 2
O6W Ba4 C46 86.10(13) 1_455 2
O4 Ba4 Ba6 40.00(8) 4_475 2
O17 Ba4 Ba6 115.55(9) . 2
O8 Ba4 Ba6 123.98(9) 4_475 2
O22 Ba4 Ba6 40.64(8) . 2
O16 Ba4 Ba6 144.10(8) 2 2
O20 Ba4 Ba6 39.05(8) 2 2
O19 Ba4 Ba6 82.41(8) 2 2
O7W Ba4 Ba6 81.11(9) 2 2
O6W Ba4 Ba6 135.25(9) 1_455 2
C46 Ba4 Ba6 60.35(10) 2 2
O4 Ba4 Ba5 109.70(9) 4_475 2
O17 Ba4 Ba5 129.65(9) . 2
O8 Ba4 Ba5 99.03(10) 4_475 2
O22 Ba4 Ba5 136.75(8) . 2
O16 Ba4 Ba5 37.41(8) 2 2
O20 Ba4 Ba5 71.95(8) 2 2
O19 Ba4 Ba5 38.46(8) 2 2
O7W Ba4 Ba5 41.16(8) 2 2
O6W Ba4 Ba5 68.20(10) 1_455 2
C46 Ba4 Ba5 55.40(10) 2 2
Ba6 Ba4 Ba5 107.693(10) 2 2
O6 Ba1 O12 76.76(13) . 2_645
O6 Ba1 O13 131.45(14) . 2_645
O12 Ba1 O13 77.62(14) 2_645 2_645
O6 Ba1 O1 73.39(12) . .
O12 Ba1 O1 95.82(13) 2_645 .
O13 Ba1 O1 69.04(13) 2_645 .
O6 Ba1 O10 133.38(13) . .
O12 Ba1 O10 149.17(13) 2_645 .
O13 Ba1 O10 83.01(14) 2_645 .
O1 Ba1 O10 99.38(12) . .
O6 Ba1 O24 73.44(13) . 1_655
O12 Ba1 O24 128.50(12) 2_645 1_655
O13 Ba1 O24 150.96(14) 2_645 1_655
O1 Ba1 O24 114.08(13) . 1_655
O10 Ba1 O24 67.96(12) . 1_655
O6 Ba1 O1W 126.55(13) . .
O12 Ba1 O1W 95.59(14) 2_645 .
O13 Ba1 O1W 96.37(14) 2_645 .
O1 Ba1 O1W 158.99(13) . .
O10 Ba1 O1W 62.81(13) . .
O24 Ba1 O1W 71.24(14) 1_655 .
O6 Ba1 Ba3 98.30(9) . .
O12 Ba1 Ba3 163.29(9) 2_645 .
O13 Ba1 Ba3 116.18(11) 2_645 .
O1 Ba1 Ba3 98.02(9) . .
O10 Ba1 Ba3 35.90(9) . .
O24 Ba1 Ba3 35.95(8) 1_655 .
O1W Ba1 Ba3 74.33(10) . .
O9 Ba2 O7 138.80(15) . 3_666
O9 Ba2 O2 114.73(12) . .
O7 Ba2 O2 77.28(13) 3_666 .
O9 Ba2 O13 66.70(15) . 2_645
O7 Ba2 O13 153.87(16) 3_666 2_645
O2 Ba2 O13 86.04(14) . 2_645
O9 Ba2 O2W 139.26(15) . .
O7 Ba2 O2W 79.69(16) 3_666 .
O2 Ba2 O2W 80.82(16) . .
O13 Ba2 O2W 77.88(16) 2_645 .
O9 Ba2 O3W 81.22(13) . .
O7 Ba2 O3W 64.50(14) 3_666 .
O2 Ba2 O3W 72.47(14) . .
O13 Ba2 O3W 129.17(13) 2_645 .
O2W Ba2 O3W 138.89(15) . .
O9 Ba2 O15 83.64(12) . .
O7 Ba2 O15 99.20(12) 3_666 .
O2 Ba2 O15 156.18(13) . .
O13 Ba2 O15 87.97(13) 2_645 .
O2W Ba2 O15 75.39(15) . .
O3W Ba2 O15 127.73(12) . .
O9 Ba2 O1 69.69(12) . .
O7 Ba2 O1 112.30(12) 3_666 .
O2 Ba2 O1 45.09(12) . .
O13 Ba2 O1 65.95(12) 2_645 .
O2W Ba2 O1 113.92(15) . .
O3W Ba2 O1 66.37(12) . .
O15 Ba2 O1 148.12(11) . .
O9 Ba2 C16 139.67(14) . 3_666
O7 Ba2 C16 19.56(13) 3_666 3_666
O2 Ba2 C16 93.02(14) . 3_666
O13 Ba2 C16 148.12(14) 2_645 3_666
O2W Ba2 C16 70.54(15) . 3_666
O3W Ba2 C16 80.10(13) . 3_666
O15 Ba2 C16 80.15(13) . 3_666
O1 Ba2 C16 131.62(13) . 3_666
O9 Ba2 Ba3 106.92(9) . 2_645
O7 Ba2 Ba3 98.87(10) 3_666 2_645
O2 Ba2 Ba3 119.23(10) . 2_645
O13 Ba2 Ba3 71.83(9) 2_645 2_645
O2W Ba2 Ba3 40.04(12) . 2_645
O3W Ba2 Ba3 158.35(9) . 2_645
O15 Ba2 Ba3 37.38(8) . 2_645
O1 Ba2 Ba3 135.14(8) . 2_645
C16 Ba2 Ba3 81.08(10) 3_666 2_645
O21 Ba5 O16 140.83(13) . .
O21 Ba5 O9W 70.76(13) . .
O16 Ba5 O9W 148.10(13) . .
O21 Ba5 O11 144.92(14) . .
O16 Ba5 O11 74.24(14) . .
O9W Ba5 O11 74.44(14) . .
O21 Ba5 O19 81.49(13) . .
O16 Ba5 O19 76.24(12) . .
O9W Ba5 O19 123.42(12) . .
O11 Ba5 O19 115.16(14) . .
O21 Ba5 O8W 91.88(15) . .
O16 Ba5 O8W 109.86(16) . .
O9W Ba5 O8W 62.79(16) . .
O11 Ba5 O8W 67.96(15) . .
O19 Ba5 O8W 70.22(16) . .
O21 Ba5 O10W 66.97(16) . .
O16 Ba5 O10W 97.96(15) . .
O9W Ba5 O10W 92.02(16) . .
O11 Ba5 O10W 119.21(18) . .
O19 Ba5 O10W 121.13(18) . .
O8W Ba5 O10W 152.04(18) . .
O21 Ba5 O12 124.66(13) . .
O16 Ba5 O12 80.16(12) . .
O9W Ba5 O12 73.81(12) . .
O11 Ba5 O12 45.85(13) . .
O19 Ba5 O12 153.70(12) . .
O8W Ba5 O12 107.92(16) . .
O10W Ba5 O12 73.36(18) . .
O21 Ba5 O7W 72.66(13) . .
O16 Ba5 O7W 68.61(13) . .
O9W Ba5 O7W 140.74(13) . .
O11 Ba5 O7W 142.04(14) . .
O19 Ba5 O7W 63.30(12) . .
O8W Ba5 O7W 132.50(16) . .
O10W Ba5 O7W 60.43(17) . .
O12 Ba5 O7W 117.92(13) . .
O21 Ba5 Ba4 103.53(9) . 2_545
O16 Ba5 Ba4 40.68(9) . 2_545
O9W Ba5 Ba4 165.02(9) . 2_545
O11 Ba5 Ba4 109.05(11) . 2_545
O19 Ba5 Ba4 41.65(8) . 2_545
O8W Ba5 Ba4 104.39(14) . 2_545
O10W Ba5 Ba4 98.46(14) . 2_545
O12 Ba5 Ba4 119.43(9) . 2_545
O7W Ba5 Ba4 42.08(9) . 2_545
O21 Ba5 Ba6 35.74(9) . 2
O16 Ba5 Ba6 168.63(9) . 2
O9W Ba5 Ba6 36.27(9) . 2
O11 Ba5 Ba6 110.40(11) . 2
O19 Ba5 Ba6 109.67(9) . 2
O8W Ba5 Ba6 81.47(13) . 2
O10W Ba5 Ba6 70.68(12) . 2
O12 Ba5 Ba6 95.62(9) . 2
O7W Ba5 Ba6 104.82(9) . 2
Ba4 Ba5 Ba6 139.232(12) 2_545 2
O20 Ba6 O23 77.61(12) . .
O20 Ba6 O5 130.32(12) . 1_455
O23 Ba6 O5 70.98(12) . 1_455
O20 Ba6 O11W 148.14(12) . .
O23 Ba6 O11W 134.23(12) . .
O5 Ba6 O11W 73.28(12) 1_455 .
O20 Ba6 O22 69.81(12) . 2_545
O23 Ba6 O22 116.73(12) . 2_545
O5 Ba6 O22 159.62(12) 1_455 2_545
O11W Ba6 O22 89.79(12) . 2_545
O20 Ba6 O4 69.27(12) . 3_666
O23 Ba6 O4 144.01(12) . 3_666
O5 Ba6 O4 121.49(11) 1_455 3_666
O11W Ba6 O4 80.02(12) . 3_666
O22 Ba6 O4 64.53(12) 2_545 3_666
O20 Ba6 O3 87.81(13) . 3_666
O23 Ba6 O3 122.05(12) . 3_666
O5 Ba6 O3 77.94(12) 1_455 3_666
O11W Ba6 O3 75.90(13) . 3_666
O22 Ba6 O3 109.41(12) 2_545 3_666
O4 Ba6 O3 45.06(12) 3_666 3_666
O20 Ba6 O21 77.06(13) . 2_545
O23 Ba6 O21 76.04(12) . 2_545
O5 Ba6 O21 128.27(11) 1_455 2_545
O11W Ba6 O21 106.10(13) . 2_545
O22 Ba6 O21 45.08(11) 2_545 2_545
O4 Ba6 O21 108.71(11) 3_666 2_545
O3 Ba6 O21 153.59(11) 3_666 2_545
O20 Ba6 O9W 138.18(13) . 2_545
O23 Ba6 O9W 75.94(12) . 2_545
O5 Ba6 O9W 68.50(12) 1_455 2_545
O11W Ba6 O9W 64.86(12) . 2_545
O22 Ba6 O9W 94.32(12) 2_545 2_545
O4 Ba6 O9W 139.37(12) 3_666 2_545
O3 Ba6 O9W 133.83(12) 3_666 2_545
O21 Ba6 O9W 65.51(12) 2_545 2_545
O20 Ba6 C47 67.00(14) . 2_545
O23 Ba6 C47 94.30(14) . 2_545
O5 Ba6 C47 150.45(13) 1_455 2_545
O11W Ba6 C47 103.28(14) . 2_545
O22 Ba6 C47 23.09(13) 2_545 2_545
O4 Ba6 C47 85.64(13) 3_666 2_545
O3 Ba6 C47 130.55(13) 3_666 2_545
O21 Ba6 C47 23.08(13) 2_545 2_545
O9W Ba6 C47 83.32(13) 2_545 2_545
O20 Ba6 C14 77.90(13) . 3_666
O23 Ba6 C14 136.68(13) . 3_666
O5 Ba6 C14 99.76(13) 1_455 3_666
O11W Ba6 C14 76.77(13) . 3_666
O22 Ba6 C14 86.91(13) 2_545 3_666
O4 Ba6 C14 22.48(13) 3_666 3_666
O3 Ba6 C14 22.58(13) 3_666 3_666
O21 Ba6 C14 131.15(13) 2_545 3_666
O9W Ba6 C14 141.60(13) 2_545 3_666
C47 Ba6 C14 108.07(15) 2_545 3_666
O20 Ba6 Ba4 42.83(8) . 2_545
O23 Ba6 Ba4 118.34(9) . 2_545
O5 Ba6 Ba4 155.01(8) 1_455 2_545
O11W Ba6 Ba4 106.12(8) . 2_545
O22 Ba6 Ba4 40.49(8) 2_545 2_545
O4 Ba6 Ba4 37.07(8) 3_666 2_545
O3 Ba6 Ba4 77.76(8) 3_666 2_545
O21 Ba6 Ba4 76.43(8) 2_545 2_545
O9W Ba6 Ba4 134.81(9) 2_545 2_545
C47 Ba6 Ba4 54.54(10) 2_545 2_545
C14 Ba6 Ba4 56.90(10) 3_666 2_545
C2 C1 C6 118.3(5) . .
C2 C1 C7 124.0(5) . .
C6 C1 C7 117.8(5) . .
C3 C2 C1 120.4(5) . .
C3 C2 C13 115.0(5) . .
C1 C2 C13 124.3(5) . .
C2 C3 C4 120.5(6) . .
C2 C3 H3 119.8 . .
C4 C3 H3 119.8 . .
C5 C4 C3 119.3(6) . .
C5 C4 H4 120.3 . .
C3 C4 H4 120.3 . .
C6 C5 C4 121.2(6) . .
C6 C5 H5 119.4 . .
C4 C5 H5 119.4 . .
C5 C6 C1 120.1(5) . .
C5 C6 C14 117.7(5) . .
C1 C6 C14 122.2(5) . .
C8 C7 C12 117.6(5) . .
C8 C7 C1 121.4(5) . .
C12 C7 C1 120.5(5) . .
C9 C8 C7 120.2(5) . .
C9 C8 C15 119.4(5) . .
C7 C8 C15 120.3(5) . .
C8 C9 C10 121.0(6) . .
C8 C9 H9 119.5 . .
C10 C9 H9 119.5 . .
C11 C10 C9 119.8(6) . .
C11 C10 H10 120.1 . .
C9 C10 H10 120.1 . .
C10 C11 C12 120.2(6) . .
C10 C11 H11 119.9 . .
C12 C11 H11 119.9 . .
C11 C12 C7 121.1(5) . .
C11 C12 C16 117.3(5) . .
C7 C12 C16 121.6(5) . .
O2 C13 O1 123.6(5) . .
O2 C13 C2 117.8(5) . .
O1 C13 C2 118.5(5) . .
O4 C14 O3 122.4(5) . .
O4 C14 C6 119.0(5) . .
O3 C14 C6 118.5(5) . .
O4 C14 Ba6 60.9(3) . 3_666
O3 C14 Ba6 61.5(3) . 3_666
C6 C14 Ba6 177.6(4) . 3_666
O5 C15 O6 122.9(5) . .
O5 C15 C8 119.3(5) . .
O6 C15 C8 117.7(5) . .
O7 C16 O8 123.5(6) . .
O7 C16 C12 118.8(5) . .
O8 C16 C12 117.6(5) . .
O7 C16 Ba2 48.4(3) . 3_666
O8 C16 Ba2 77.4(3) . 3_666
C12 C16 Ba2 156.9(4) . 3_666
C18 C17 C22 118.1(5) . .
C18 C17 C23 120.2(5) . .
C22 C17 C23 121.7(5) . .
C19 C18 C17 120.5(5) . .
C19 C18 C29 116.7(5) . .
C17 C18 C29 122.8(5) . .
C20 C19 C18 120.9(6) . .
C20 C19 H19 119.5 . .
C18 C19 H19 119.5 . .
C19 C20 C21 118.8(6) . .
C19 C20 H20 120.6 . .
C21 C20 H20 120.6 . .
C22 C21 C20 121.9(6) . .
C22 C21 H21 119.0 . .
C20 C21 H21 119.0 . .
C21 C22 C17 119.6(6) . .
C21 C22 C30 119.3(5) . .
C17 C22 C30 121.0(5) . .
C24 C23 C28 119.7(5) . .
C24 C23 C17 118.7(5) . .
C28 C23 C17 121.6(5) . .
C23 C24 C25 119.8(5) . .
C23 C24 C31 120.5(5) . .
C25 C24 C31 119.7(5) . .
C26 C25 C24 120.1(6) . .
C26 C25 H25 120.0 . .
C24 C25 H25 120.0 . .
C25 C26 C27 120.9(6) . .
C25 C26 H26 119.5 . .
C27 C26 H26 119.5 . .
C26 C27 C28 120.4(6) . .
C26 C27 H27 119.8 . .
C28 C27 H27 119.8 . .
C23 C28 C27 118.9(5) . .
C23 C28 C32 122.7(5) . .
C27 C28 C32 118.4(5) . .
O9 C29 O10 124.0(5) . .
O9 C29 C18 120.1(5) . .
O10 C29 C18 115.8(5) . .
O12 C30 O11 123.5(6) . .
O12 C30 C22 120.0(5) . .
O11 C30 C22 116.4(6) . .
O14 C31 O13 124.0(6) . .
O14 C31 C24 118.7(6) . .
O13 C31 C24 117.3(5) . .
O15 C32 O16 124.4(6) . .
O15 C32 C28 119.3(5) . .
O16 C32 C28 116.2(5) . .
C34 C33 C38 118.8(5) . .
C34 C33 C39 122.9(5) . .
C38 C33 C39 118.2(5) . .
C35 C34 C33 119.2(6) . .
C35 C34 C45 118.4(5) . .
C33 C34 C45 122.4(5) . .
C36 C35 C34 121.2(6) . .
C36 C35 H35 119.4 . .
C34 C35 H35 119.4 . .
C35 C36 C37 119.5(6) . .
C35 C36 H36 120.3 . .
C37 C36 H36 120.3 . .
C38 C37 C36 120.8(6) . .
C38 C37 H37 119.6 . .
C36 C37 H37 119.6 . .
C37 C38 C33 120.3(5) . .
C37 C38 C46 117.3(5) . .
C33 C38 C46 122.2(5) . .
C44 C39 C40 118.8(5) . .
C44 C39 C33 122.9(5) . .
C40 C39 C33 118.2(5) . .
C41 C40 C39 120.2(5) . .
C41 C40 C47 118.1(5) . .
C39 C40 C47 121.5(5) . .
C42 C41 C40 120.4(6) . .
C42 C41 H41 119.8 . .
C40 C41 H41 119.8 . .
C43 C42 C41 119.8(6) . .
C43 C42 H42 120.1 . .
C41 C42 H42 120.1 . .
C42 C43 C44 120.5(5) . .
C42 C43 H43 119.7 . .
C44 C43 H43 119.7 . .
C39 C44 C43 119.9(5) . .
C39 C44 C48 120.6(5) . .
C43 C44 C48 119.4(5) . .
O17 C45 O18 124.3(6) . .
O17 C45 C34 119.6(5) . .
O18 C45 C34 116.1(6) . .
O17 C45 Ba3 59.1(3) . 1_455
O18 C45 Ba3 74.1(4) . 1_455
C34 C45 Ba3 147.9(4) . 1_455
O20 C46 O19 122.8(5) . .
O20 C46 C38 119.5(5) . .
O19 C46 C38 117.6(5) . .
O20 C46 Ba4 61.7(3) . 2_545
O19 C46 Ba4 62.0(3) . 2_545
C38 C46 Ba4 167.1(4) . 2_545
O21 C47 O22 123.8(5) . .
O21 C47 C40 118.5(5) . .
O22 C47 C40 117.4(5) . .
O21 C47 Ba6 66.0(3) . 2
O22 C47 Ba6 63.0(3) . 2
C40 C47 Ba6 151.4(4) . 2
O23 C48 O24 125.0(5) . .
O23 C48 C44 118.0(5) . .
O24 C48 C44 117.0(5) . .
C13 O1 Ba1 133.6(4) . .
C13 O1 Ba2 91.4(3) . .
Ba1 O1 Ba2 103.39(12) . .
C13 O2 Ba2 99.8(4) . .
C14 O3 Ba6 95.9(3) . 3_666
C14 O4 Ba4 141.0(4) . 4_676
C14 O4 Ba6 96.6(3) . 3_666
Ba4 O4 Ba6 102.93(12) 4_676 3_666
C15 O5 Ba6 132.1(4) . 1_655
C15 O6 Ba1 129.6(4) . .
C16 O7 Ba2 112.1(4) . 3_666
C16 O8 Ba4 135.4(4) . 4_676
C29 O9 Ba2 144.1(4) . .
C29 O10 Ba3 121.3(4) . .
C29 O10 Ba1 105.1(4) . .
Ba3 O10 Ba1 107.61(14) . .
C30 O11 Ba5 92.8(4) . .
C30 O12 Ba1 145.9(4) . 2_655
C30 O12 Ba5 87.6(4) . .
Ba1 O12 Ba5 122.27(16) 2_655 .
C31 O13 Ba1 128.6(4) . 2_655
C31 O13 Ba2 119.7(4) . 2_655
Ba1 O13 Ba2 108.94(16) 2_655 2_655
C31 O14 Ba3 162.9(5) . .
C32 O15 Ba3 136.3(4) . 2_645
C32 O15 Ba2 109.5(4) . .
Ba3 O15 Ba2 105.16(13) 2_645 .
C32 O16 Ba5 134.9(4) . .
C32 O16 Ba4 117.5(3) . 2_545
Ba5 O16 Ba4 101.91(13) . 2_545
C45 O17 Ba4 147.8(4) . .
C45 O17 Ba3 99.3(4) . 1_455
Ba4 O17 Ba3 110.27(15) . 1_455
C45 O18 Ba3 83.8(4) . 1_455
C46 O19 Ba5 130.1(4) . .
C46 O19 Ba4 96.0(3) . 2_545
Ba5 O19 Ba4 99.88(12) . 2_545
C46 O20 Ba6 160.7(4) . .
C46 O20 Ba4 96.6(3) . 2_545
Ba6 O20 Ba4 98.12(12) . 2_545
C47 O21 Ba5 143.0(4) . .
C47 O21 Ba6 91.0(3) . 2
Ba5 O21 Ba6 111.99(14) . 2
C47 O22 Ba4 116.8(3) . .
C47 O22 Ba6 93.9(3) . 2
Ba4 O22 Ba6 98.87(13) . 2
C48 O23 Ba6 111.7(4) . .
C48 O24 Ba3 140.8(4) . 1_455
C48 O24 Ba1 111.4(4) . 1_455
Ba3 O24 Ba1 105.89(13) 1_455 1_455
Ba1 O1W H1WB 98.8 . .
Ba1 O1W H1WA 108.8 . .
H1WB O1W H1WA 124.1 . .
Ba2 O2W Ba3 103.20(18) . 2_645
Ba2 O2W H2WA 111.1 . .
Ba3 O2W H2WA 111.1 2_645 .
Ba2 O2W H2WB 111.1 . .
Ba3 O2W H2WB 111.1 2_645 .
H2WA O2W H2WB 109.2 . .
Ba2 O3W H3WA 109.3 . .
Ba2 O3W H3WB 109.4 . .
H3WA O3W H3WB 109.5 . .
Ba3 O4W H4WA 109.2 . .
Ba3 O4W H4WB 109.3 . .
H4WA O4W H4WB 109.5 . .
Ba3 O5W H5WA 109.4 . .
Ba3 O5W H5WB 109.1 . .
H5WA O5W H5WB 109.5 . .
Ba3 O6W Ba4 100.51(15) . 1_655
Ba3 O6W H6WA 111.7 . .
Ba4 O6W H6WA 111.7 1_655 .
Ba3 O6W H6WB 111.6 . .
Ba4 O6W H6WB 111.6 1_655 .
H6WA O6W H6WB 109.5 . .
Ba5 O7W Ba4 96.77(13) . 2_545
Ba5 O7W H7WA 112.4 . .
Ba4 O7W H7WA 112.4 2_545 .
Ba5 O7W H7WB 112.4 . .
Ba4 O7W H7WB 112.4 2_545 .
H7WA O7W H7WB 110.1 . .
Ba5 O8W H8WB 109.4 . .
Ba5 O8W H8WA 109.3 . .
H8WB O8W H8WA 109.4 . .
Ba5 O9W Ba6 109.37(14) . 2
Ba5 O9W H9WB 109.6 . .
Ba6 O9W H9WB 82.3 2 .
Ba5 O9W H9WC 109.0 . .
Ba6 O9W H9WC 132.6 2 .
H9WB O9W H9WC 109.5 . .
Ba5 O10W H10A 109.5 . .
Ba5 O10W H10B 96.8 . .
H10A O10W H10B 151.0 . .
Ba6 O11W H11A 109.4 . .
Ba6 O11W H11B 109.4 . .
H11A O11W H11B 109.5 . .
H12A O12W H12B 109.5 . .
H13A O13W H13B 109.4 . .
H14A O14W H14B 109.4 . .
H15B O15W H15A 109.4 . .
H16B O16W H16A 109.5 . .
H17A O17W H17B 97.7 . .

loop_
_geom_bond_atom_site_label_1
_geom_bond_atom_site_label_2
_geom_bond_distance
_geom_bond_site_symmetry_2
Ba3 O14 2.668(5) .
Ba3 O24 2.746(4) 1_655
Ba3 O10 2.766(5) .
Ba3 O6W 2.824(5) .
Ba3 O17 2.896(4) 1_655
Ba3 O15 2.909(4) 2_655
Ba3 O5W 2.922(8) .
Ba3 O4W 2.977(5) .
Ba3 O2W 3.056(6) 2_655
Ba3 O18 3.221(6) 1_655
Ba3 C45 3.329(7) 1_655
Ba3 Ba1 4.4974(7) .
Ba4 O4 2.672(4) 4_475
Ba4 O17 2.685(4) .
Ba4 O8 2.712(4) 4_475
Ba4 O22 2.840(4) .
Ba4 O16 2.933(4) 2
Ba4 O20 2.967(4) 2
Ba4 O19 2.970(4) 2
Ba4 O7W 2.970(5) 2
Ba4 O6W 3.128(5) 1_455
Ba4 C46 3.347(5) 2
Ba4 Ba6 4.3208(6) 2
Ba4 Ba5 4.4020(6) 2
Ba1 O6 2.662(4) .
Ba1 O12 2.732(4) 2_645
Ba1 O13 2.756(5) 2_645
Ba1 O1 2.802(4) .
Ba1 O10 2.807(4) .
Ba1 O24 2.889(4) 1_655
Ba1 O1W 3.047(5) .
Ba2 O9 2.650(4) .
Ba2 O7 2.757(4) 3_666
Ba2 O2 2.798(4) .
Ba2 O13 2.812(4) 2_645
Ba2 O2W 2.843(5) .
Ba2 O3W 2.890(5) .
Ba2 O15 2.914(4) .
Ba2 O1 2.971(4) .
Ba2 C16 3.418(6) 3_666
Ba2 Ba3 4.6249(6) 2_645
Ba5 O21 2.663(4) .
Ba5 O16 2.733(4) .
Ba5 O9W 2.766(4) .
Ba5 O11 2.766(5) .
Ba5 O19 2.779(4) .
Ba5 O8W 2.838(6) .
Ba5 O10W 2.860(6) .
Ba5 O12 2.879(4) .
Ba5 O7W 2.917(4) .
Ba5 Ba4 4.4020(6) 2_545
Ba5 Ba6 4.6236(6) 2
Ba6 O20 2.750(4) .
Ba6 O23 2.771(4) .
Ba6 O5 2.785(4) 1_455
Ba6 O11W 2.798(4) .
Ba6 O22 2.848(4) 2_545
Ba6 O4 2.850(4) 3_666
Ba6 O3 2.862(4) 3_666
Ba6 O21 2.912(4) 2_545
Ba6 O9W 2.899(4) 2_545
Ba6 C47 3.188(6) 2_545
Ba6 C14 3.239(5) 3_666
Ba6 Ba4 4.3208(6) 2_545
C1 C2 1.397(8) .
C1 C6 1.407(7) .
C1 C7 1.498(8) .
C2 C3 1.372(8) .
C2 C13 1.515(8) .
C3 C4 1.386(9) .
C3 H3 0.9300 .
C4 C5 1.371(9) .
C4 H4 0.9300 .
C5 C6 1.366(9) .
C5 H5 0.9300 .
C6 C14 1.521(6) .
C7 C8 1.398(7) .
C7 C12 1.405(7) .
C8 C9 1.377(8) .
C8 C15 1.487(8) .
C9 C10 1.382(9) .
C9 H9 0.9300 .
C10 C11 1.362(8) .
C10 H10 0.9300 .
C11 C12 1.383(8) .
C11 H11 0.9300 .
C12 C16 1.506(8) .
C13 O2 1.254(7) .
C13 O1 1.261(7) .
C14 O4 1.247(7) .
C14 O3 1.250(7) .
C14 Ba6 3.239(5) 3_666
C15 O5 1.260(7) .
C15 O6 1.276(7) .
C16 O7 1.235(7) .
C16 O8 1.274(7) .
C16 Ba2 3.418(6) 3_666
C17 C18 1.405(8) .
C17 C22 1.418(8) .
C17 C23 1.490(8) .
C18 C19 1.395(8) .
C18 C29 1.512(8) .
C19 C20 1.377(9) .
C19 H19 0.9300 .
C20 C21 1.387(9) .
C20 H20 0.9300 .
C21 C22 1.381(8) .
C21 H21 0.9300 .
C22 C30 1.503(8) .
C23 C24 1.393(8) .
C23 C28 1.397(8) .
C24 C25 1.398(8) .
C24 C31 1.504(8) .
C25 C26 1.364(9) .
C25 H25 0.9300 .
C26 C27 1.366(9) .
C26 H26 0.9300 .
C27 C28 1.408(8) .
C27 H27 0.9300 .
C28 C32 1.506(8) .
C29 O9 1.248(7) .
C29 O10 1.266(7) .
C30 O12 1.249(7) .
C30 O11 1.249(7) .
C31 O14 1.236(7) .
C31 O13 1.246(7) .
C32 O15 1.234(7) .
C32 O16 1.284(7) .
C33 C34 1.418(8) .
C33 C38 1.419(8) .
C33 C39 1.481(8) .
C34 C35 1.393(8) .
C34 C45 1.509(9) .
C35 C36 1.386(9) .
C35 H35 0.9300 .
C36 C37 1.396(8) .
C36 H36 0.9300 .
C37 C38 1.372(8) .
C37 H37 0.9300 .
C38 C46 1.524(6) .
C39 C44 1.384(8) .
C39 C40 1.411(8) .
C40 C41 1.390(8) .
C40 C47 1.510(8) .
C41 C42 1.376(8) .
C41 H41 0.9300 .
C42 C43 1.378(8) .
C42 H42 0.9300 .
C43 C44 1.409(8) .
C43 H43 0.9300 .
C44 C48 1.523(6) .
C45 O17 1.241(7) .
C45 O18 1.256(8) .
C45 Ba3 3.329(7) 1_455
C46 O20 1.244(6) .
C46 O19 1.264(7) .
C46 Ba4 3.347(5) 2_545
C47 O21 1.250(7) .
C47 O22 1.253(7) .
C47 Ba6 3.188(6) 2
C48 O23 1.242(7) .
C48 O24 1.265(7) .
O3 Ba6 2.862(4) 3_666
O4 Ba4 2.672(4) 4_676
O4 Ba6 2.850(4) 3_666
O5 Ba6 2.785(4) 1_655
O7 Ba2 2.757(4) 3_666
O8 Ba4 2.712(4) 4_676
O12 Ba1 2.732(4) 2_655
O13 Ba1 2.756(5) 2_655
O13 Ba2 2.812(4) 2_655
O15 Ba3 2.909(4) 2_645
O16 Ba4 2.933(4) 2_545
O17 Ba3 2.896(4) 1_455
O18 Ba3 3.221(6) 1_455
O19 Ba4 2.970(4) 2_545
O20 Ba4 2.967(4) 2_545
O21 Ba6 2.912(4) 2
O22 Ba6 2.848(4) 2
O24 Ba3 2.746(4) 1_455
O24 Ba1 2.889(4) 1_455
O1W H1WB 0.7201 .
O1W H1WA 0.9601 .
O2W Ba3 3.056(6) 2_645
O2W H2WA 0.8497 .
O2W H2WB 0.8499 .
O3W H3WA 0.8496 .
O3W H3WB 0.8504 .
O4W H4WA 0.8498 .
O4W H4WB 0.8499 .
O5W H5WA 0.8500 .
O5W H5WB 0.8498 .
O6W Ba4 3.128(5) 1_655
O6W H6WA 0.8499 .
O6W H6WB 0.8501 .
O7W Ba4 2.970(5) 2_545
O7W H7WA 0.7200 .
O7W H7WB 0.8499 .
O8W H8WB 0.8508 .
O8W H8WA 0.8499 .
O9W Ba6 2.899(4) 2
O9W H9WB 0.8501 .
O9W H9WC 0.8499 .
O10W H10A 0.9500 .
O10W H10B 0.8499 .
O11W H11A 0.8503 .
O11W H11B 0.8497 .
O12W H12A 0.8495 .
O12W H12B 0.7201 .
O13W H13A 0.8501 .
O13W H13B 0.8502 .
O14W H14A 0.8503 .
O14W H14B 0.8498 .
O15W H15B 0.8503 .
O15W H15A 0.7201 .
O16W H16B 0.8500 .
O16W H16A 0.8501 .
O17W H17A 0.8428 .
O17W H17B 0.8507 .

loop_
_geom_hbond_atom_site_label_D
_geom_hbond_atom_site_label_H
_geom_hbond_atom_site_label_A
_geom_hbond_distance_DH
_geom_hbond_distance_HA
_geom_hbond_distance_DA
_geom_hbond_angle_DHA
_geom_hbond_site_symmetry_A
O1W H1WB O10W 0.72 2.13 2.806(8) 155.8 2_645
O1W H1WA O18 0.96 1.89 2.854(8) 179.8 1_655
O2W H2WA O18 0.85 2.34 2.756(7) 110.2 2_545
O3W H3WA O7 0.85 2.38 2.832(6) 113.9 .
O3W H3WB O2 0.85 2.22 2.974(6) 147.7 3_666
O4W H4WB O9 0.85 1.95 2.747(7) 154.6 .
O5W H5WB O16W 0.85 2.35 2.793(10) 112.8 2_655
O8W H8WB O17W 0.85 2.08 2.866(10) 153.5 .
O8W H8WA O14W 0.85 2.29 2.772(8) 115.8 1_455
O9W H9WB O6 0.85 1.82 2.634(6) 159.5 2_655
O9W H9WC O8W 0.85 2.61 2.920(8) 102.8 .
O10W H10A O23 0.95 1.94 2.804(7) 149.8 2
O10W H10B O7W 0.85 2.41 2.908(8) 118.3 .
O11W H11A O3 0.85 1.98 2.767(6) 154.2 1_455
O11W H11B O5 0.85 1.84 2.665(6) 164.3 3_666
O12W H12A O1W 0.85 2.08 2.932(10) 179.1 .
O12W H12B O15W 0.72 2.26 2.896(13) 147.3 4_565
O13W H13A O12W 0.85 2.05 2.623(14) 124.0 .
O13W H13B O15W 0.85 2.20 2.883(18) 137.8 2_655
O14W H14B O11W 0.85 1.94 2.733(7) 155.9 2_655
O15W H15B O2 0.85 2.25 2.908(11) 134.9 .
O16W H16B O11 0.85 1.81 2.660(8) 179.1 .
O17W H17A O14W 0.84 2.01 2.856(9) 179.4 3_665
O17W H17B O16W 0.85 1.90 2.675(11) 151.7 .

loop_
_geom_torsion_atom_site_label_1
_geom_torsion_atom_site_label_2
_geom_torsion_atom_site_label_3
_geom_torsion_atom_site_label_4
_geom_torsion
_geom_torsion_site_symmetry_1
_geom_torsion_site_symmetry_4
O14 Ba3 Ba1 O6 -128.21(16) . .
O24 Ba3 Ba1 O6 46.23(19) 1_655 .
O10 Ba3 Ba1 O6 -169.20(17) . .
O6W Ba3 Ba1 O6 20.07(16) . .
O17 Ba3 Ba1 O6 87.34(12) 1_655 .
O15 Ba3 Ba1 O6 -128.2(4) 2_655 .
O5W Ba3 Ba1 O6 -64.52(18) . .
O4W Ba3 Ba1 O6 -68.56(16) . .
O2W Ba3 Ba1 O6 164.68(14) 2_655 .
O18 Ba3 Ba1 O6 120.40(12) 1_655 .
C45 Ba3 Ba1 O6 99.60(14) 1_655 .
O14 Ba3 Ba1 O12 160.4(3) . 2_645
O24 Ba3 Ba1 O12 -25.2(4) 1_655 2_645
O10 Ba3 Ba1 O12 119.4(4) . 2_645
O6W Ba3 Ba1 O12 -51.3(3) . 2_645
O17 Ba3 Ba1 O12 16.0(3) 1_655 2_645
O15 Ba3 Ba1 O12 160.4(5) 2_655 2_645
O5W Ba3 Ba1 O12 -135.9(4) . 2_645
O4W Ba3 Ba1 O12 -140.0(3) . 2_645
O2W Ba3 Ba1 O12 93.3(3) 2_655 2_645
O18 Ba3 Ba1 O12 49.0(3) 1_655 2_645
C45 Ba3 Ba1 O12 28.2(3) 1_655 2_645
O14 Ba3 Ba1 O13 16.59(17) . 2_645
O24 Ba3 Ba1 O13 -169.0(2) 1_655 2_645
O10 Ba3 Ba1 O13 -24.40(18) . 2_645
O6W Ba3 Ba1 O13 164.87(17) . 2_645
O17 Ba3 Ba1 O13 -127.86(14) 1_655 2_645
O15 Ba3 Ba1 O13 16.6(4) 2_655 2_645
O5W Ba3 Ba1 O13 80.28(19) . 2_645
O4W Ba3 Ba1 O13 76.24(17) . 2_645
O2W Ba3 Ba1 O13 -50.52(15) 2_655 2_645
O18 Ba3 Ba1 O13 -94.80(14) 1_655 2_645
C45 Ba3 Ba1 O13 -115.60(15) 1_655 2_645
O14 Ba3 Ba1 O1 -53.94(15) . .
O24 Ba3 Ba1 O1 120.50(19) 1_655 .
O10 Ba3 Ba1 O1 -94.94(17) . .
O6W Ba3 Ba1 O1 94.33(15) . .
O17 Ba3 Ba1 O1 161.61(12) 1_655 .
O15 Ba3 Ba1 O1 -53.9(4) 2_655 .
O5W Ba3 Ba1 O1 9.75(18) . .
O4W Ba3 Ba1 O1 5.70(16) . .
O2W Ba3 Ba1 O1 -121.05(13) 2_655 .
O18 Ba3 Ba1 O1 -165.34(12) 1_655 .
C45 Ba3 Ba1 O1 173.86(13) 1_655 .
O14 Ba3 Ba1 O10 41.0(2) . .
O24 Ba3 Ba1 O10 -144.6(2) 1_655 .
O6W Ba3 Ba1 O10 -170.73(19) . .
O17 Ba3 Ba1 O10 -103.45(17) 1_655 .
O15 Ba3 Ba1 O10 41.0(4) 2_655 .
O5W Ba3 Ba1 O10 104.7(2) . .
O4W Ba3 Ba1 O10 100.6(2) . .
O2W Ba3 Ba1 O10 -26.12(18) 2_655 .
O18 Ba3 Ba1 O10 -70.40(17) 1_655 .
C45 Ba3 Ba1 O10 -91.20(18) 1_655 .
O14 Ba3 Ba1 O24 -174.4(2) . 1_655
O10 Ba3 Ba1 O24 144.6(2) . 1_655
O6W Ba3 Ba1 O24 -26.2(2) . 1_655
O17 Ba3 Ba1 O24 41.11(18) 1_655 1_655
O15 Ba3 Ba1 O24 -174.4(4) 2_655 1_655
O5W Ba3 Ba1 O24 -110.7(2) . 1_655
O4W Ba3 Ba1 O24 -114.8(2) . 1_655
O2W Ba3 Ba1 O24 118.5(2) 2_655 1_655
O18 Ba3 Ba1 O24 74.17(19) 1_655 1_655
C45 Ba3 Ba1 O24 53.4(2) 1_655 1_655
O14 Ba3 Ba1 O1W 106.04(17) . .
O24 Ba3 Ba1 O1W -79.52(19) 1_655 .
O10 Ba3 Ba1 O1W 65.05(18) . .
O6W Ba3 Ba1 O1W -105.68(16) . .
O17 Ba3 Ba1 O1W -38.40(13) 1_655 .
O15 Ba3 Ba1 O1W 106.1(4) 2_655 .
O5W Ba3 Ba1 O1W 169.74(19) . .
O4W Ba3 Ba1 O1W 165.69(17) . .
O2W Ba3 Ba1 O1W 38.94(15) 2_655 .
O18 Ba3 Ba1 O1W -5.35(13) 1_655 .
C45 Ba3 Ba1 O1W -26.15(15) 1_655 .
C6 C1 C2 C3 3.5(8) . .
C7 C1 C2 C3 -175.1(5) . .
C6 C1 C2 C13 -169.6(5) . .
C7 C1 C2 C13 11.9(8) . .
C1 C2 C3 C4 -4.7(9) . .
C13 C2 C3 C4 169.0(6) . .
C2 C3 C4 C5 0.8(10) . .
C3 C4 C5 C6 4.4(11) . .
C4 C5 C6 C1 -5.6(10) . .
C4 C5 C6 C14 174.3(6) . .
C2 C1 C6 C5 1.6(8) . .
C7 C1 C6 C5 -179.7(5) . .
C2 C1 C6 C14 -178.3(5) . .
C7 C1 C6 C14 0.4(8) . .
C2 C1 C7 C8 -115.4(6) . .
C6 C1 C7 C8 66.0(7) . .
C2 C1 C7 C12 72.5(7) . .
C6 C1 C7 C12 -106.1(6) . .
C12 C7 C8 C9 1.8(8) . .
C1 C7 C8 C9 -170.5(5) . .
C12 C7 C8 C15 -178.8(5) . .
C1 C7 C8 C15 8.9(8) . .
C7 C8 C9 C10 -2.3(9) . .
C15 C8 C9 C10 178.3(5) . .
C8 C9 C10 C11 1.1(10) . .
C9 C10 C11 C12 0.5(10) . .
C10 C11 C12 C7 -0.9(9) . .
C10 C11 C12 C16 177.0(6) . .
C8 C7 C12 C11 -0.2(8) . .
C1 C7 C12 C11 172.2(5) . .
C8 C7 C12 C16 -178.1(5) . .
C1 C7 C12 C16 -5.7(8) . .
C3 C2 C13 O2 38.9(8) . .
C1 C2 C13 O2 -147.7(6) . .
C3 C2 C13 O1 -138.4(6) . .
C1 C2 C13 O1 35.0(8) . .
C5 C6 C14 O4 -129.3(6) . .
C1 C6 C14 O4 50.6(8) . .
C5 C6 C14 O3 47.1(8) . .
C1 C6 C14 O3 -133.0(6) . .
C9 C8 C15 O5 42.8(8) . .
C7 C8 C15 O5 -136.7(5) . .
C9 C8 C15 O6 -137.4(6) . .
C7 C8 C15 O6 43.1(7) . .
C11 C12 C16 O7 92.5(7) . .
C7 C12 C16 O7 -89.5(7) . .
C11 C12 C16 O8 -84.2(7) . .
C7 C12 C16 O8 93.7(7) . .
C11 C12 C16 Ba2 42.4(12) . 3_666
C7 C12 C16 Ba2 -139.6(8) . 3_666
C22 C17 C18 C19 -0.7(9) . .
C23 C17 C18 C19 -177.9(6) . .
C22 C17 C18 C29 178.8(6) . .
C23 C17 C18 C29 1.5(9) . .
C17 C18 C19 C20 -1.2(10) . .
C29 C18 C19 C20 179.3(6) . .
C18 C19 C20 C21 1.3(11) . .
C19 C20 C21 C22 0.6(11) . .
C20 C21 C22 C17 -2.6(10) . .
C20 C21 C22 C30 178.4(6) . .
C18 C17 C22 C21 2.6(9) . .
C23 C17 C22 C21 179.8(6) . .
C18 C17 C22 C30 -178.5(5) . .
C23 C17 C22 C30 -1.3(9) . .
C18 C17 C23 C24 69.2(7) . .
C22 C17 C23 C24 -107.9(6) . .
C18 C17 C23 C28 -110.9(6) . .
C22 C17 C23 C28 71.9(7) . .
C28 C23 C24 C25 3.9(8) . .
C17 C23 C24 C25 -176.3(5) . .
C28 C23 C24 C31 -175.6(5) . .
C17 C23 C24 C31 4.3(8) . .
C23 C24 C25 C26 -3.9(9) . .
C31 C24 C25 C26 175.6(6) . .
C24 C25 C26 C27 0.2(10) . .
C25 C26 C27 C28 3.5(10) . .
C24 C23 C28 C27 -0.2(8) . .
C17 C23 C28 C27 179.9(5) . .
C24 C23 C28 C32 -179.6(5) . .
C17 C23 C28 C32 0.5(8) . .
C26 C27 C28 C23 -3.5(8) . .
C26 C27 C28 C32 175.9(6) . .
C19 C18 C29 O9 -149.1(6) . .
C17 C18 C29 O9 31.5(9) . .
C19 C18 C29 O10 29.7(8) . .
C17 C18 C29 O10 -149.8(6) . .
C21 C22 C30 O12 -139.4(6) . .
C17 C22 C30 O12 41.6(9) . .
C21 C22 C30 O11 42.9(9) . .
C17 C22 C30 O11 -136.1(6) . .
C23 C24 C31 O14 -102.8(7) . .
C25 C24 C31 O14 77.7(8) . .
C23 C24 C31 O13 78.1(7) . .
C25 C24 C31 O13 -101.4(7) . .
C23 C28 C32 O15 68.0(7) . .
C27 C28 C32 O15 -111.4(6) . .
C23 C28 C32 O16 -114.0(6) . .
C27 C28 C32 O16 66.5(7) . .
C38 C33 C34 C35 -1.3(9) . .
C39 C33 C34 C35 176.2(5) . .
C38 C33 C34 C45 179.8(5) . .
C39 C33 C34 C45 -2.7(9) . .
C33 C34 C35 C36 -2.6(9) . .
C45 C34 C35 C36 176.3(6) . .
C34 C35 C36 C37 3.7(10) . .
C35 C36 C37 C38 -0.7(10) . .
C36 C37 C38 C33 -3.2(9) . .
C36 C37 C38 C46 173.2(6) . .
C34 C33 C38 C37 4.2(8) . .
C39 C33 C38 C37 -173.4(5) . .
C34 C33 C38 C46 -172.0(5) . .
C39 C33 C38 C46 10.3(8) . .
C34 C33 C39 C44 71.2(8) . .
C38 C33 C39 C44 -111.2(6) . .
C34 C33 C39 C40 -111.8(6) . .
C38 C33 C39 C40 65.8(7) . .
C44 C39 C40 C41 6.8(8) . .
C33 C39 C40 C41 -170.3(5) . .
C44 C39 C40 C47 -167.7(5) . .
C33 C39 C40 C47 15.1(8) . .
C39 C40 C41 C42 -4.7(9) . .
C47 C40 C41 C42 170.0(5) . .
C40 C41 C42 C43 -0.5(9) . .
C41 C42 C43 C44 3.4(9) . .
C40 C39 C44 C43 -3.9(8) . .
C33 C39 C44 C43 173.1(5) . .
C40 C39 C44 C48 178.6(5) . .
C33 C39 C44 C48 -4.4(8) . .
C42 C43 C44 C39 -1.2(9) . .
C42 C43 C44 C48 176.3(6) . .
C35 C34 C45 O17 -142.0(6) . .
C33 C34 C45 O17 36.9(9) . .
C35 C34 C45 O18 37.8(8) . .
C33 C34 C45 O18 -143.2(6) . .
C35 C34 C45 Ba3 139.7(7) . 1_455
C33 C34 C45 Ba3 -41.3(11) . 1_455
C37 C38 C46 O20 -132.2(6) . .
C33 C38 C46 O20 44.2(8) . .
C37 C38 C46 O19 44.2(8) . .
C33 C38 C46 O19 -139.4(6) . .
C37 C38 C46 Ba4 -40(2) . 2_545
C33 C38 C46 Ba4 136.2(15) . 2_545
C41 C40 C47 O21 55.8(7) . .
C39 C40 C47 O21 -129.5(6) . .
C41 C40 C47 O22 -119.1(6) . .
C39 C40 C47 O22 55.6(8) . .
C41 C40 C47 Ba6 -35.8(10) . 2
C39 C40 C47 Ba6 138.9(7) . 2
C39 C44 C48 O23 70.6(7) . .
C43 C44 C48 O23 -107.0(6) . .
C39 C44 C48 O24 -110.5(6) . .
C43 C44 C48 O24 72.0(7) . .
O2 C13 O1 Ba1 -110.9(6) . .
C2 C13 O1 Ba1 66.2(7) . .
O2 C13 O1 Ba2 -0.8(6) . .
C2 C13 O1 Ba2 176.3(5) . .
O6 Ba1 O1 C13 -69.7(5) . .
O12 Ba1 O1 C13 4.6(5) 2_645 .
O13 Ba1 O1 C13 79.0(5) 2_645 .
O10 Ba1 O1 C13 157.7(5) . .
O24 Ba1 O1 C13 -132.4(5) 1_655 .
O1W Ba1 O1 C13 127.2(5) . .
Ba3 Ba1 O1 C13 -166.0(5) . .
O6 Ba1 O1 Ba2 -174.90(17) . .
O12 Ba1 O1 Ba2 -100.61(14) 2_645 .
O13 Ba1 O1 Ba2 -26.26(14) 2_645 .
O10 Ba1 O1 Ba2 52.47(15) . .
O24 Ba1 O1 Ba2 122.43(13) 1_655 .
O1W Ba1 O1 Ba2 22.0(4) . .
Ba3 Ba1 O1 Ba2 88.78(11) . .
O9 Ba2 O1 C13 177.9(4) . .
O7 Ba2 O1 C13 42.2(4) 3_666 .
O2 Ba2 O1 C13 0.4(3) . .
O13 Ba2 O1 C13 -109.3(4) 2_645 .
O2W Ba2 O1 C13 -46.1(4) . .
O3W Ba2 O1 C13 88.8(4) . .
O15 Ba2 O1 C13 -147.0(3) . .
C16 Ba2 O1 C13 38.6(4) 3_666 .
Ba3 Ba2 O1 C13 -88.2(3) 2_645 .
O9 Ba2 O1 Ba1 -46.42(14) . .
O7 Ba2 O1 Ba1 177.91(15) 3_666 .
O2 Ba2 O1 Ba1 136.1(2) . .
O13 Ba2 O1 Ba1 26.33(15) 2_645 .
O2W Ba2 O1 Ba1 89.61(17) . .
O3W Ba2 O1 Ba1 -135.51(18) . .
O15 Ba2 O1 Ba1 -11.4(3) . .
C16 Ba2 O1 Ba1 174.25(14) 3_666 .
Ba3 Ba2 O1 Ba1 47.48(18) 2_645 .
O1 C13 O2 Ba2 0.9(7) . .
C2 C13 O2 Ba2 -176.3(4) . .
O9 Ba2 O2 C13 -3.0(4) . .
O7 Ba2 O2 C13 -141.2(4) 3_666 .
O13 Ba2 O2 C13 59.1(4) 2_645 .
O2W Ba2 O2 C13 137.4(4) . .
O3W Ba2 O2 C13 -74.2(4) . .
O15 Ba2 O2 C13 134.9(4) . .
O1 Ba2 O2 C13 -0.4(3) . .
C16 Ba2 O2 C13 -152.9(4) 3_666 .
Ba3 Ba2 O2 C13 125.7(4) 2_645 .
O4 C14 O3 Ba6 -1.0(6) . 3_666
C6 C14 O3 Ba6 -177.2(4) . 3_666
O3 C14 O4 Ba4 -119.1(6) . 4_676
C6 C14 O4 Ba4 57.2(8) . 4_676
Ba6 C14 O4 Ba4 -120.0(5) 3_666 4_676
O3 C14 O4 Ba6 1.0(6) . 3_666
C6 C14 O4 Ba6 177.2(4) . 3_666
O6 C15 O5 Ba6 4.5(8) . 1_655
C8 C15 O5 Ba6 -175.7(3) . 1_655
O5 C15 O6 Ba1 -110.1(6) . .
C8 C15 O6 Ba1 70.1(6) . .
O12 Ba1 O6 C15 172.2(5) 2_645 .
O13 Ba1 O6 C15 -127.9(4) 2_645 .
O1 Ba1 O6 C15 -87.5(4) . .
O10 Ba1 O6 C15 -0.2(5) . .
O24 Ba1 O6 C15 34.7(4) 1_655 .
O1W Ba1 O6 C15 85.0(5) . .
Ba3 Ba1 O6 C15 8.4(4) . .
O8 C16 O7 Ba2 20.4(8) . 3_666
C12 C16 O7 Ba2 -156.2(4) . 3_666
O7 C16 O8 Ba4 179.6(5) . 4_676
C12 C16 O8 Ba4 -3.8(8) . 4_676
Ba2 C16 O8 Ba4 -164.9(5) 3_666 4_676
O10 C29 O9 Ba2 -117.4(7) . .
C18 C29 O9 Ba2 61.2(9) . .
O7 Ba2 O9 C29 -145.4(6) 3_666 .
O2 Ba2 O9 C29 115.6(6) . .
O13 Ba2 O9 C29 41.9(6) 2_645 .
O2W Ba2 O9 C29 10.1(7) . .
O3W Ba2 O9 C29 -178.4(7) . .
O15 Ba2 O9 C29 -48.6(6) . .
O1 Ba2 O9 C29 113.6(7) . .
C16 Ba2 O9 C29 -115.2(6) 3_666 .
Ba3 Ba2 O9 C29 -19.0(7) 2_645 .
O9 C29 O10 Ba3 -79.3(7) . .
C18 C29 O10 Ba3 102.1(5) . .
O9 C29 O10 Ba1 42.7(7) . .
C18 C29 O10 Ba1 -135.9(4) . .
O14 Ba3 O10 C29 -16.3(4) . .
O24 Ba3 O10 C29 143.1(5) 1_655 .
O6W Ba3 O10 C29 141.0(5) . .
O17 Ba3 O10 C29 -153.4(4) 1_655 .
O15 Ba3 O10 C29 -47.3(5) 2_655 .
O5W Ba3 O10 C29 32.0(5) . .
O4W Ba3 O10 C29 65.6(4) . .
O2W Ba3 O10 C29 -86.4(4) 2_655 .
O18 Ba3 O10 C29 -142.6(5) 1_655 .
C45 Ba3 O10 C29 -154.2(4) 1_655 .
Ba1 Ba3 O10 C29 120.8(5) . .
O14 Ba3 O10 Ba1 -137.07(19) . .
O24 Ba3 O10 Ba1 22.32(14) 1_655 .
O6W Ba3 O10 Ba1 20.3(4) . .
O17 Ba3 O10 Ba1 85.83(15) 1_655 .
O15 Ba3 O10 Ba1 -168.14(12) 2_655 .
O5W Ba3 O10 Ba1 -88.8(2) . .
O4W Ba3 O10 Ba1 -55.16(17) . .
O2W Ba3 O10 Ba1 152.84(18) 2_655 .
O18 Ba3 O10 Ba1 96.60(16) 1_655 .
C45 Ba3 O10 Ba1 85.00(15) 1_655 .
O6 Ba1 O10 C29 -115.7(4) . .
O12 Ba1 O10 C29 78.7(5) 2_645 .
O13 Ba1 O10 C29 27.6(4) 2_645 .
O1 Ba1 O10 C29 -39.8(4) . .
O24 Ba1 O10 C29 -152.1(4) 1_655 .
O1W Ba1 O10 C29 128.4(4) . .
Ba3 Ba1 O10 C29 -130.5(4) . .
O6 Ba1 O10 Ba3 14.8(2) . .
O12 Ba1 O10 Ba3 -150.8(2) 2_645 .
O13 Ba1 O10 Ba3 158.07(16) 2_645 .
O1 Ba1 O10 Ba3 90.74(15) . .
O24 Ba1 O10 Ba3 -21.55(14) 1_655 .
O1W Ba1 O10 Ba3 -101.06(17) . .
O12 C30 O11 Ba5 -34.7(6) . .
C22 C30 O11 Ba5 142.9(5) . .
O21 Ba5 O11 C30 106.5(4) . .
O16 Ba5 O11 C30 -74.8(4) . .
O9W Ba5 O11 C30 99.0(4) . .
O19 Ba5 O11 C30 -140.9(4) . .
O8W Ba5 O11 C30 165.5(4) . .
O10W Ba5 O11 C30 15.6(4) . .
O12 Ba5 O11 C30 16.7(3) . .
O7W Ba5 O11 C30 -62.7(5) . .
Ba4 Ba5 O11 C30 -96.2(4) 2_545 .
Ba6 Ba5 O11 C30 94.2(4) 2 .
O11 C30 O12 Ba1 -119.8(7) . 2_655
C22 C30 O12 Ba1 62.6(9) . 2_655
O11 C30 O12 Ba5 33.2(6) . .
C22 C30 O12 Ba5 -144.4(5) . .
O21 Ba5 O12 C30 -152.4(3) . .
O16 Ba5 O12 C30 60.9(3) . .
O9W Ba5 O12 C30 -100.5(4) . .
O11 Ba5 O12 C30 -16.7(3) . .
O19 Ba5 O12 C30 34.5(5) . .
O8W Ba5 O12 C30 -47.0(4) . .
O10W Ba5 O12 C30 162.3(4) . .
O7W Ba5 O12 C30 120.1(3) . .
Ba4 Ba5 O12 C30 71.9(3) 2_545 .
Ba6 Ba5 O12 C30 -129.8(3) 2 .
O21 Ba5 O12 Ba1 10.1(3) . 2_655
O16 Ba5 O12 Ba1 -136.7(2) . 2_655
O9W Ba5 O12 Ba1 61.93(18) . 2_655
O11 Ba5 O12 Ba1 145.8(3) . 2_655
O19 Ba5 O12 Ba1 -163.1(2) . 2_655
O8W Ba5 O12 Ba1 115.5(2) . 2_655
O10W Ba5 O12 Ba1 -35.25(19) . 2_655
O7W Ba5 O12 Ba1 -77.4(2) . 2_655
Ba4 Ba5 O12 Ba1 -125.69(14) 2_545 2_655
Ba6 Ba5 O12 Ba1 32.64(17) 2 2_655
O14 C31 O13 Ba1 -153.2(5) . 2_655
C24 C31 O13 Ba1 25.9(8) . 2_655
O14 C31 O13 Ba2 5.6(9) . 2_655
C24 C31 O13 Ba2 -175.2(4) . 2_655
O13 C31 O14 Ba3 -68.4(18) . .
C24 C31 O14 Ba3 112.5(15) . .
O24 Ba3 O14 C31 -82.6(16) 1_655 .
O10 Ba3 O14 C31 -53.3(16) . .
O6W Ba3 O14 C31 138.2(15) . .
O17 Ba3 O14 C31 41.7(17) 1_655 .
O15 Ba3 O14 C31 102.5(16) 2_655 .
O5W Ba3 O14 C31 178.0(16) . .
O4W Ba3 O14 C31 -119.1(16) . .
O2W Ba3 O14 C31 22.5(15) 2_655 .
O18 Ba3 O14 C31 0.0(16) 1_655 .
C45 Ba3 O14 C31 11.9(17) 1_655 .
Ba1 Ba3 O14 C31 -77.5(16) . .
O16 C32 O15 Ba3 -2.1(9) . 2_645
C28 C32 O15 Ba3 175.7(3) . 2_645
O16 C32 O15 Ba2 -142.6(5) . .
C28 C32 O15 Ba2 35.2(6) . .
O9 Ba2 O15 C32 -78.2(4) . .
O7 Ba2 O15 C32 60.3(4) 3_666 .
O2 Ba2 O15 C32 139.6(4) . .
O13 Ba2 O15 C32 -145.0(4) 2_645 .
O2W Ba2 O15 C32 137.0(4) . .
O3W Ba2 O15 C32 -4.5(4) . .
O1 Ba2 O15 C32 -111.0(4) . .
C16 Ba2 O15 C32 64.7(4) 3_666 .
Ba3 Ba2 O15 C32 152.9(4) 2_645 .
O9 Ba2 O15 Ba3 128.91(15) . 2_645
O7 Ba2 O15 Ba3 -92.60(16) 3_666 2_645
O2 Ba2 O15 Ba3 -13.3(4) . 2_645
O13 Ba2 O15 Ba3 62.13(15) 2_645 2_645
O2W Ba2 O15 Ba3 -15.87(14) . 2_645
O3W Ba2 O15 Ba3 -157.38(12) . 2_645
O1 Ba2 O15 Ba3 96.1(2) . 2_645
C16 Ba2 O15 Ba3 -88.17(15) 3_666 2_645
O15 C32 O16 Ba5 -147.8(4) . .
C28 C32 O16 Ba5 34.3(7) . .
O15 C32 O16 Ba4 64.3(7) . 2_545
C28 C32 O16 Ba4 -113.6(4) . 2_545
O21 Ba5 O16 C32 -120.4(5) . .
O9W Ba5 O16 C32 49.5(6) . .
O11 Ba5 O16 C32 60.8(5) . .
O19 Ba5 O16 C32 -177.6(5) . .
O8W Ba5 O16 C32 119.7(5) . .
O10W Ba5 O16 C32 -57.4(5) . .
O12 Ba5 O16 C32 14.1(5) . .
O7W Ba5 O16 C32 -111.3(5) . .
Ba4 Ba5 O16 C32 -151.2(6) 2_545 .
Ba6 Ba5 O16 C32 -54.9(8) 2 .
O21 Ba5 O16 Ba4 30.7(3) . 2_545
O9W Ba5 O16 Ba4 -159.29(19) . 2_545
O11 Ba5 O16 Ba4 -148.06(16) . 2_545
O19 Ba5 O16 Ba4 -26.47(12) . 2_545
O8W Ba5 O16 Ba4 -89.16(18) . 2_545
O10W Ba5 O16 Ba4 93.74(19) . 2_545
O12 Ba5 O16 Ba4 165.22(15) . 2_545
O7W Ba5 O16 Ba4 39.89(13) . 2_545
Ba6 Ba5 O16 Ba4 96.2(4) 2 2_545
O18 C45 O17 Ba4 -119.0(8) . .
C34 C45 O17 Ba4 60.9(9) . .
Ba3 C45 O17 Ba4 -156.5(8) 1_455 .
O18 C45 O17 Ba3 37.5(7) . 1_455
C34 C45 O17 Ba3 -142.6(5) . 1_455
O4 Ba4 O17 C45 5.4(8) 4_475 .
O8 Ba4 O17 C45 82.2(7) 4_475 .
O22 Ba4 O17 C45 -46.6(7) . .
O16 Ba4 O17 C45 149.3(7) 2 .
O20 Ba4 O17 C45 -82.6(7) 2 .
O19 Ba4 O17 C45 -138.2(7) 2 .
O7W Ba4 O17 C45 122.4(7) 2 .
O6W Ba4 O17 C45 -169.6(8) 1_455 .
C46 Ba4 O17 C45 -111.5(7) 2 .
Ba6 Ba4 O17 C45 -39.8(8) 2 .
Ba5 Ba4 O17 C45 173.7(7) 2 .
O4 Ba4 O17 Ba3 -149.79(13) 4_475 1_455
O8 Ba4 O17 Ba3 -73.02(15) 4_475 1_455
O22 Ba4 O17 Ba3 158.21(16) . 1_455
O16 Ba4 O17 Ba3 -5.91(16) 2 1_455
O20 Ba4 O17 Ba3 122.24(15) 2 1_455
O19 Ba4 O17 Ba3 66.63(18) 2 1_455
O7W Ba4 O17 Ba3 -32.8(5) 2 1_455
O6W Ba4 O17 Ba3 35.18(13) 1_455 1_455
C46 Ba4 O17 Ba3 93.26(19) 2 1_455
Ba6 Ba4 O17 Ba3 165.01(8) 2 1_455
Ba5 Ba4 O17 Ba3 18.53(19) 2 1_455
O17 C45 O18 Ba3 -32.9(6) . 1_455
C34 C45 O18 Ba3 147.2(5) . 1_455
O20 C46 O19 Ba5 -97.4(6) . .
C38 C46 O19 Ba5 86.3(6) . .
Ba4 C46 O19 Ba5 -108.3(4) 2_545 .
O20 C46 O19 Ba4 10.8(6) . 2_545
C38 C46 O19 Ba4 -165.4(4) . 2_545
O21 Ba5 O19 C46 -15.1(4) . .
O16 Ba5 O19 C46 132.5(5) . .
O9W Ba5 O19 C46 -75.2(5) . .
O11 Ba5 O19 C46 -162.6(4) . .
O8W Ba5 O19 C46 -110.2(5) . .
O10W Ba5 O19 C46 41.4(5) . .
O12 Ba5 O19 C46 159.3(4) . .
O7W Ba5 O19 C46 59.8(4) . .
Ba4 Ba5 O19 C46 106.6(5) 2_545 .
Ba6 Ba5 O19 C46 -37.4(5) 2 .
O21 Ba5 O19 Ba4 -121.60(14) . 2_545
O16 Ba5 O19 Ba4 25.93(13) . 2_545
O9W Ba5 O19 Ba4 178.26(12) . 2_545
O11 Ba5 O19 Ba4 90.84(15) . 2_545
O8W Ba5 O19 Ba4 143.29(18) . 2_545
O10W Ba5 O19 Ba4 -65.14(19) . 2_545
O12 Ba5 O19 Ba4 52.7(3) . 2_545
O7W Ba5 O19 Ba4 -46.79(13) . 2_545
Ba6 Ba5 O19 Ba4 -143.92(8) 2 2_545
O19 C46 O20 Ba6 -150.4(9) . .
C38 C46 O20 Ba6 25.8(15) . .
Ba4 C46 O20 Ba6 -139.6(13) 2_545 .
O19 C46 O20 Ba4 -10.9(6) . 2_545
C38 C46 O20 Ba4 165.4(4) . 2_545
O23 Ba6 O20 C46 -22.8(12) . .
O5 Ba6 O20 C46 -74.2(12) 1_455 .
O11W Ba6 O20 C46 155.2(11) . .
O22 Ba6 O20 C46 102.1(12) 2_545 .
O4 Ba6 O20 C46 171.5(12) 3_666 .
O3 Ba6 O20 C46 -146.3(12) 3_666 .
O21 Ba6 O20 C46 55.5(12) 2_545 .
O9W Ba6 O20 C46 29.0(13) 2_545 .
C47 Ba6 O20 C46 77.4(12) 2_545 .
C14 Ba6 O20 C46 -166.8(12) 3_666 .
Ba4 Ba6 O20 C46 139.4(13) 2_545 .
O23 Ba6 O20 Ba4 -162.19(16) . 2_545
O5 Ba6 O20 Ba4 146.43(12) 1_455 2_545
O11W Ba6 O20 Ba4 15.9(3) . 2_545
O22 Ba6 O20 Ba4 -37.33(12) 2_545 2_545
O4 Ba6 O20 Ba4 32.14(12) 3_666 2_545
O3 Ba6 O20 Ba4 74.29(14) 3_666 2_545
O21 Ba6 O20 Ba4 -83.90(14) 2_545 2_545
O9W Ba6 O20 Ba4 -110.42(17) 2_545 2_545
C47 Ba6 O20 Ba4 -62.01(15) 2_545 2_545
C14 Ba6 O20 Ba4 53.82(14) 3_666 2_545
O22 C47 O21 Ba5 -103.8(7) . .
C40 C47 O21 Ba5 81.6(7) . .
Ba6 C47 O21 Ba5 -130.1(6) 2 .
O22 C47 O21 Ba6 26.2(6) . 2
C40 C47 O21 Ba6 -148.4(5) . 2
O16 Ba5 O21 C47 -73.5(7) . .
O9W Ba5 O21 C47 112.1(6) . .
O11 Ba5 O21 C47 104.5(6) . .
O19 Ba5 O21 C47 -17.9(6) . .
O8W Ba5 O21 C47 51.8(6) . .
O10W Ba5 O21 C47 -147.0(7) . .
O12 Ba5 O21 C47 165.2(6) . .
O7W Ba5 O21 C47 -82.4(6) . .
Ba4 Ba5 O21 C47 -53.5(6) 2_545 .
Ba6 Ba5 O21 C47 124.4(7) 2 .
O16 Ba5 O21 Ba6 162.11(14) . 2
O9W Ba5 O21 Ba6 -12.30(14) . 2
O11 Ba5 O21 Ba6 -19.9(3) . 2
O19 Ba5 O21 Ba6 -142.25(17) . 2
O8W Ba5 O21 Ba6 -72.57(19) . 2
O10W Ba5 O21 Ba6 88.6(2) . 2
O12 Ba5 O21 Ba6 40.8(2) . 2
O7W Ba5 O21 Ba6 153.18(19) . 2
Ba4 Ba5 O21 Ba6 -177.85(11) 2_545 2
O21 C47 O22 Ba4 -128.9(5) . .
C40 C47 O22 Ba4 45.7(6) . .
Ba6 C47 O22 Ba4 -102.0(3) 2 .
O21 C47 O22 Ba6 -26.9(6) . 2
C40 C47 O22 Ba6 147.7(4) . 2
O4 Ba4 O22 C47 137.5(4) 4_475 .
O17 Ba4 O22 C47 -90.5(4) . .
O8 Ba4 O22 C47 -155.1(4) 4_475 .
O16 Ba4 O22 C47 -17.5(7) 2 .
O20 Ba4 O22 C47 62.1(4) 2 .
O19 Ba4 O22 C47 32.4(4) 2 .
O7W Ba4 O22 C47 93.3(4) 2 .
O6W Ba4 O22 C47 -37.2(4) 1_455 .
C46 Ba4 O22 C47 45.2(4) 2 .
Ba6 Ba4 O22 C47 99.0(4) 2 .
Ba5 Ba4 O22 C47 42.9(4) 2 .
O4 Ba4 O22 Ba6 38.57(12) 4_475 2
O17 Ba4 O22 Ba6 170.55(14) . 2
O8 Ba4 O22 Ba6 105.90(16) 4_475 2
O16 Ba4 O22 Ba6 -116.5(4) 2 2
O20 Ba4 O22 Ba6 -36.88(11) 2 2
O19 Ba4 O22 Ba6 -66.60(13) 2 2
O7W Ba4 O22 Ba6 -5.62(17) 2 2
O6W Ba4 O22 Ba6 -136.14(12) 1_455 2
C46 Ba4 O22 Ba6 -53.71(13) 2 2
Ba5 Ba4 O22 Ba6 -56.10(15) 2 2
O24 C48 O23 Ba6 -135.0(5) . .
C44 C48 O23 Ba6 43.9(6) . .
O20 Ba6 O23 C48 -86.7(4) . .
O5 Ba6 O23 C48 54.3(4) 1_455 .
O11W Ba6 O23 C48 94.8(4) . .
O22 Ba6 O23 C48 -146.3(4) 2_545 .
O4 Ba6 O23 C48 -63.5(4) 3_666 .
O3 Ba6 O23 C48 -7.3(4) 3_666 .
O21 Ba6 O23 C48 -166.2(4) 2_545 .
O9W Ba6 O23 C48 126.0(4) 2_545 .
C47 Ba6 O23 C48 -152.0(4) 2_545 .
C14 Ba6 O23 C48 -29.8(5) 3_666 .
Ba4 Ba6 O23 C48 -100.3(4) 2_545 .
O23 C48 O24 Ba3 -152.7(5) . 1_455
C44 C48 O24 Ba3 28.5(9) . 1_455
O23 C48 O24 Ba1 8.4(7) . 1_455
C44 C48 O24 Ba1 -170.5(4) . 1_455
O9 Ba2 O2W Ba3 -46.5(3) . 2_645
O7 Ba2 O2W Ba3 117.39(17) 3_666 2_645
O2 Ba2 O2W Ba3 -163.99(18) . 2_645
O13 Ba2 O2W Ba3 -76.11(17) 2_645 2_645
O3W Ba2 O2W Ba3 146.48(16) . 2_645
O15 Ba2 O2W Ba3 14.95(13) . 2_645
O1 Ba2 O2W Ba3 -132.65(14) . 2_645
C16 Ba2 O2W Ba3 99.48(18) 3_666 2_645
O14 Ba3 O6W Ba4 -103.2(2) . 1_655
O24 Ba3 O6W Ba4 103.22(15) 1_655 1_655
O10 Ba3 O6W Ba4 105.2(3) . 1_655
O17 Ba3 O6W Ba4 31.01(12) 1_655 1_655
O15 Ba3 O6W Ba4 -68.30(14) 2_655 1_655
O5W Ba3 O6W Ba4 -138.7(2) . 1_655
O4W Ba3 O6W Ba4 170.95(16) . 1_655
O2W Ba3 O6W Ba4 -17.7(2) 2_655 1_655
O18 Ba3 O6W Ba4 37.13(17) 1_655 1_655
C45 Ba3 O6W Ba4 40.30(15) 1_655 1_655
Ba1 Ba3 O6W Ba4 119.07(10) . 1_655
O21 Ba5 O7W Ba4 135.35(16) . 2_545
O16 Ba5 O7W Ba4 -38.60(12) . 2_545
O9W Ba5 O7W Ba4 157.32(15) . 2_545
O11 Ba5 O7W Ba4 -51.1(3) . 2_545
O19 Ba5 O7W Ba4 46.30(12) . 2_545
O8W Ba5 O7W Ba4 59.2(2) . 2_545
O10W Ba5 O7W Ba4 -151.8(2) . 2_545
O12 Ba5 O7W Ba4 -104.06(14) . 2_545
Ba6 Ba5 O7W Ba4 151.17(8) 2 2_545
O21 Ba5 O9W Ba6 12.14(14) . 2
O16 Ba5 O9W Ba6 -161.17(18) . 2
O11 Ba5 O9W Ba6 -172.39(18) . 2
O19 Ba5 O9W Ba6 77.43(19) . 2
O8W Ba5 O9W Ba6 114.8(2) . 2
O10W Ba5 O9W Ba6 -52.59(19) . 2
O12 Ba5 O9W Ba6 -124.62(17) . 2
O7W Ba5 O9W Ba6 -10.1(3) . 2
Ba4 Ba5 O9W Ba6 81.9(4) 2_545 2
